data_1568255
loop_
_publ_author_name
'Parr, Joseph M.'
'Phanopoulos, Andreas'
'Vickneswaran, Aaranjah'
'Crimmin, Mark R.'

_publ_section_title
;
 Understanding the role of ring strain in &#x3b2;-alkyl migration at Mg
 and Zn centres.
;
_journal_issue 6
_journal_name_full 'Chemical science'
_journal_page_first 1590
_journal_page_last 1597
_journal_paper_doi 10.1039/d2sc06288g
_journal_volume 14
_journal_year 2023
_chemical_formula_moiety 'C62 H90 N4 Zn2'
_chemical_formula_sum 'C62 H90 N4 Zn2'
_chemical_formula_weight 1022.11
_space_group_crystal_system triclinic
_space_group_IT_number 2
_space_group_name_Hall '-P 1'
_space_group_name_H-M_alt 'P -1'
_atom_sites_solution_hydrogens geom
_atom_sites_solution_primary dual
_audit_creation_date 2022-10-07
_audit_creation_method
;
Olex2 1.5
(compiled 2022.04.07 svn.rca3783a0 for OlexSys, GUI svn.r6498)
;
_audit_update_record
;
2022-10-07 deposited with the CCDC.	2023-01-09 downloaded from the CCDC.
;
_cell_angle_alpha 83.997(2)
_cell_angle_beta 83.924(2)
_cell_angle_gamma 68.783(2)
_cell_formula_units_Z 4
_cell_length_a 12.4022(4)
_cell_length_b 15.9790(4)
_cell_length_c 31.6956(7)
_cell_measurement_reflns_used 12800
_cell_measurement_temperature 173.00(10)
_cell_measurement_theta_max 73.6360
_cell_measurement_theta_min 3.9000
_cell_volume 5807.7(3)
_computing_cell_refinement 'CrysAlisPro 1.171.38.46 (Rigaku OD, 2015)'
_computing_data_collection 'CrysAlisPro 1.171.38.46 (Rigaku OD, 2015)'
_computing_data_reduction 'CrysAlisPro 1.171.38.46 (Rigaku OD, 2015)'
_computing_molecular_graphics 'Olex2 1.5 (Dolomanov et al., 2009)'
_computing_publication_material 'Olex2 1.5 (Dolomanov et al., 2009)'
_computing_structure_refinement 'SHELXL 2018/3 (Sheldrick, 2015)'
_computing_structure_solution 'SHELXT 2018/2 (Sheldrick, 2018)'
_diffrn_ambient_environment N~2~
_diffrn_ambient_temperature 173.00(10)
_diffrn_detector 'CCD plate'
_diffrn_detector_area_resol_mean 10.4115
_diffrn_detector_type Atlas
_diffrn_measured_fraction_theta_full 0.984
_diffrn_measured_fraction_theta_max 0.943
_diffrn_measurement_details
;
List of Runs (angles in degrees, time in seconds):

  # Type    Start    End  Width  t~exp~   \w     \q     \k     \f   Frames
#--------------------------------------------------------------------------
  1  \w    -67.00  32.00   1.00    5.27    --  -42.36  38.00 -90.00   99
  2  \w    -98.00  -2.00   1.00    5.27    --  -42.36 125.00 -30.00   96
  3  \w   -112.00 -18.00   1.00    5.27    --  -42.36 -38.00  90.00   94
  4  \w     31.00 105.00   1.00   19.80    --  105.75 -30.00 120.00   74
  5  \w     89.00 178.00   1.00   19.80    --  105.75  30.00  60.00   89
  6  \w     43.00 122.00   1.00   19.80    --  105.75-125.00 -60.00   79
  7  \w     31.00 131.00   1.00   19.80    --  105.75 -30.00-120.00  100
  8  \w     34.00 133.00   1.00   19.80    --  105.75 -77.00 -30.00   99
  9  \w     34.00 127.00   1.00   19.80    --  105.75 -77.00 120.00   93
 10  \w     29.00 127.00   1.00   19.80    --  105.75 -30.00  30.00   98
;
_diffrn_measurement_device 'four-circle diffractometer'
_diffrn_measurement_device_type 'Xcalibur, Atlas, Ultra'
_diffrn_measurement_method '\w scans'
_diffrn_orient_matrix_type 'CrysAlisPro convention (1999,Acta A55,543-557)'
_diffrn_orient_matrix_UB_11 -0.1181212000
_diffrn_orient_matrix_UB_12 0.0358481000
_diffrn_orient_matrix_UB_13 -0.0196513000
_diffrn_orient_matrix_UB_21 -0.0441369000
_diffrn_orient_matrix_UB_22 -0.0606841000
_diffrn_orient_matrix_UB_23 0.0327951000
_diffrn_orient_matrix_UB_31 -0.0441662000
_diffrn_orient_matrix_UB_32 0.0760492000
_diffrn_orient_matrix_UB_33 0.0306559000
_diffrn_radiation_monochromator mirror
_diffrn_radiation_probe x-ray
_diffrn_radiation_type 'Cu K\a'
_diffrn_radiation_wavelength 1.54184
_diffrn_reflns_av_R_equivalents 0.0281
_diffrn_reflns_av_unetI/netI 0.0428
_diffrn_reflns_Laue_measured_fraction_full 0.984
_diffrn_reflns_Laue_measured_fraction_max 0.943
_diffrn_reflns_limit_h_max 15
_diffrn_reflns_limit_h_min -14
_diffrn_reflns_limit_k_max 19
_diffrn_reflns_limit_k_min -12
_diffrn_reflns_limit_l_max 39
_diffrn_reflns_limit_l_min -27
_diffrn_reflns_number 34431
_diffrn_reflns_point_group_measured_fraction_full 0.984
_diffrn_reflns_point_group_measured_fraction_max 0.943
_diffrn_reflns_theta_full 67.684
_diffrn_reflns_theta_max 73.703
_diffrn_reflns_theta_min 3.380
_diffrn_source 'fine-focus sealed X-ray tube'
_diffrn_source_type 'Enhance Ultra (Cu) X-ray Source'
_exptl_absorpt_coefficient_mu 1.302
_exptl_absorpt_correction_T_max 1.00000
_exptl_absorpt_correction_T_min 0.92981
_exptl_absorpt_correction_type multi-scan
_exptl_absorpt_process_details
;
CrysAlisPro 1.171.38.46 (Rigaku Oxford Diffraction, 2015)
Empirical absorption correction using spherical harmonics,
 implemented in SCALE3 ABSPACK scaling algorithm.
;
_exptl_crystal_colour 'clear colourless'
_exptl_crystal_colour_lustre clear
_exptl_crystal_colour_primary colourless
_exptl_crystal_density_diffrn 1.169
_exptl_crystal_description needle
_exptl_crystal_F_000 2200
_exptl_crystal_preparation 'From DippZnH + methylenecyclopropane'
_exptl_crystal_recrystallization_method 'Recrystallised from n-pentane'
_exptl_crystal_size_max 0.05
_exptl_crystal_size_mid 0.04
_exptl_crystal_size_min 0.01
_refine_diff_density_max 0.752
_refine_diff_density_min -0.525
_refine_diff_density_rms 0.055
_refine_ls_extinction_method none
_refine_ls_goodness_of_fit_ref 1.028
_refine_ls_hydrogen_treatment constr
_refine_ls_matrix_type full
_refine_ls_number_parameters 1284
_refine_ls_number_reflns 22157
_refine_ls_number_restraints 0
_refine_ls_restrained_S_all 1.028
_refine_ls_R_factor_all 0.0567
_refine_ls_R_factor_gt 0.0426
_refine_ls_shift/su_max 0.001
_refine_ls_shift/su_mean 0.000
_refine_ls_structure_factor_coef Fsqd
_refine_ls_weighting_details 'w=1/[\s^2^(Fo^2^)+(0.0594P)^2^+0.9156P] where P=(Fo^2^+2Fc^2^)/3'
_refine_ls_weighting_scheme calc
_refine_ls_wR_factor_gt 0.1101
_refine_ls_wR_factor_ref 0.1232
_reflns_Friedel_coverage 0.000
_reflns_number_gt 17283
_reflns_number_total 22157
_reflns_threshold_expression 'I > 2\s(I)'
_cod_data_source_file d2sc06288g3.cif
_cod_data_source_block 9a
_cod_depositor_comments 'Adding full bibliography for 1568253--1568256.cif.'
_cod_database_code 1568255
_shelx_shelxl_version_number 2018/3
_chemical_oxdiff_formula 'C33 H48 N2 Zn1'
_chemical_oxdiff_usercomment AV014
_shelx_space_group_comment
;
The symmetry employed for this shelxl refinement is uniquely defined
by the following loop, which should always be used as a source of
symmetry information in preference to the above space-group names.
They are only intended as comments.
;
_shelx_estimated_absorpt_t_max 0.987
_shelx_estimated_absorpt_t_min 0.938
_olex2_refinement_description
;
1. Fixed Uiso
 At 1.2 times of:
  All C(H) groups, All C(H,H) groups, All C(H,H,H,H) groups
 At 1.5 times of:
  All C(H,H,H) groups
2. Others
 Sof(H12C)=Sof(H12D)=Sof(H12J)=Sof(H12K)=Sof(C1A)=Sof(H1AA)=Sof(H1AB)=Sof(C1B)=
 Sof(H1BA)=Sof(H1BB)=1-FVAR(1)
 Sof(H12A)=Sof(H12B)=Sof(H12H)=Sof(H12I)=Sof(C122)=Sof(H12L)=Sof(H12M)=
 Sof(C123)=Sof(H12N)=Sof(H12O)=FVAR(1)
3.a Ternary CH refined with riding coordinates:
 C56(H56), C27(H27), C115(H115), C10(H10), C86(H86), C53(H53), C118(H118),
 C89(H89), C36(H36), C72(H72), C24(H24), C39(H39), C98(H98), C7(H7), C69(H69),
 C101(H101)
3.b Secondary CH2 refined with riding coordinates:
 C59(H59A,H59B), C61(H61A,H61B), C60(H60A,H60B), C62(H62A,H62B), C124(H12A,
 H12B), C124(H12C,H12D), C121(H12H,H12I), C121(H12J,H12K), C122(H12L,H12M),
 C123(H12N,H12O), C1A(H1AA,H1AB), C1B(H1BA,H1BB)
3.c Aromatic/amide H refined with riding coordinates:
 C76(H76), C43(H43), C14(H14), C105(H105), C32(H32), C20(H20), C33(H33),
 C111(H111), C22(H22), C34(H34), C51(H51), C21(H21), C113(H113), C112(H112),
 C82(H82), C5(H5), C83(H83), C49(H49), C50(H50), C94(H94), C84(H84), C3(H3),
 C4(H4), C96(H96), C95(H95), C67(H67), C65(H65), C66(H66)
3.d Idealised Me refined as rotating group:
 C108(H10A,H10B,H10C), C79(H79A,H79B,H79C), C46(H46A,H46B,H46C), C107(H10D,
 H10E,H10F), C78(H78A,H78B,H78C), C16(H16A,H16B,H16C), C17(H17A,H17B,H17C),
 C58(H58A,H58B,H58C), C45(H45A,H45B,H45C), C116(H11A,H11B,H11C), C37(H37A,H37B,
 H37C), C57(H57A,H57B,H57C), C28(H28A,H28B,H28C), C11(H11J,H11K,H11L), C12(H12P,
 H12Q,H12R), C54(H54A,H54B,H54C), C117(H11D,H11E,H11F), C120(H12E,H12F,H12G),
 C73(H73A,H73B,H73C), C55(H55A,H55B,H55C), C29(H29A,H29B,H29C), C119(H11G,H11H,
 H11I), C87(H87A,H87B,H87C), C88(H88A,H88B,H88C), C91(H91A,H91B,H91C), C38(H38A,
 H38B,H38C), C90(H90A,H90B,H90C), C70(H70A,H70B,H70C), C9(H9A,H9B,H9C),
 C74(H74A,H74B,H74C), C99(H99A,H99B,H99C), C102(H10G,H10H,H10I), C100(H10J,H10K,
 H10L), C103(H10M,H10N,H10O), C8(H8A,H8B,H8C), C26(H26A,H26B,H26C), C25(H25A,
 H25B,H25C), C41(H41A,H41B,H41C), C71(H71A,H71B,H71C), C40(H40A,H40B,H40C)
;
_olex2_submission_original_sample_id MRC2210b
_olex2_submission_special_instructions 'No special instructions were received'
_oxdiff_exptl_absorpt_empirical_details
;
Empirical correction (ABSPACK) includes:
- Absorption correction using spherical harmonics
- Frame scaling
;
_oxdiff_exptl_absorpt_empirical_full_max 1.168
_oxdiff_exptl_absorpt_empirical_full_min 0.830

loop_
_space_group_symop_operation_xyz
'x, y, z'
'-x, -y, -z'

loop_
_atom_site_label
_atom_site_type_symbol
_atom_site_fract_x
_atom_site_fract_y
_atom_site_fract_z
_atom_site_U_iso_or_equiv
_atom_site_adp_type
_atom_site_occupancy
_atom_site_site_symmetry_order
_atom_site_calc_flag
_atom_site_refinement_flags_posn
_atom_site_refinement_flags_adp
_atom_site_refinement_flags_occupancy
_atom_site_disorder_assembly
_atom_site_disorder_group
Zn1 Zn 0.69958(2) 0.29217(2) 0.14195(2) 0.03304(8) Uani 1 1 d . . . . .
Zn4 Zn 0.76623(2) 0.71218(2) 0.35058(2) 0.03417(8) Uani 1 1 d . . . . .
Zn2 Zn 0.79972(2) 0.20080(2) 0.36259(2) 0.03220(7) Uani 1 1 d . . . . .
Zn3 Zn 0.73968(2) 0.78773(2) 0.14725(2) 0.03492(8) Uani 1 1 d . . . . .
N3 N 0.76753(15) 0.18696(12) 0.42426(5) 0.0300(3) Uani 1 1 d . . . . .
N8 N 0.82717(15) 0.67218(11) 0.40747(6) 0.0302(3) Uani 1 1 d . . . . .
N6 N 0.67586(15) 0.80497(12) 0.09082(6) 0.0307(3) Uani 1 1 d . . . . .
N4 N 0.96086(14) 0.19367(12) 0.36534(5) 0.0298(3) Uani 1 1 d . . . . .
N7 N 0.61226(15) 0.79220(12) 0.37218(6) 0.0323(4) Uani 1 1 d . . . . .
N2 N 0.73351(15) 0.28994(12) 0.08019(5) 0.0306(3) Uani 1 1 d . . . . .
N1 N 0.54150(15) 0.38107(12) 0.13945(6) 0.0313(4) Uani 1 1 d . . . . .
N5 N 0.89363(15) 0.78787(12) 0.12467(6) 0.0330(4) Uani 1 1 d . . . . .
C77 C 0.72849(18) 0.82832(14) 0.05530(7) 0.0316(4) Uani 1 1 d . . . . .
C106 C 0.77378(18) 0.71163(14) 0.44273(7) 0.0308(4) Uani 1 1 d . . . . .
C18 C 0.83183(19) 0.21448(14) 0.06670(6) 0.0318(4) Uani 1 1 d . . . . .
C47 C 1.02906(17) 0.18096(15) 0.32519(7) 0.0327(4) Uani 1 1 d . . . . .
C76 C 0.83867(18) 0.83462(14) 0.05292(7) 0.0318(4) Uani 1 1 d . . . . .
H76 H 0.862847 0.858364 0.026399 0.038 Uiso 1 1 calc R U . . .
C80 C 0.57471(18) 0.78233(14) 0.08854(6) 0.0308(4) Uani 1 1 d . . . . .
C30 C 0.66806(18) 0.16169(14) 0.43663(6) 0.0306(4) Uani 1 1 d . . . . .
C15 C 0.66524(19) 0.34597(14) 0.05224(6) 0.0318(4) Uani 1 1 d . . . . .
C42 C 0.8371(2) 0.19076(14) 0.45249(6) 0.0328(4) Uani 1 1 d . . . . .
C75 C 0.91827(18) 0.81067(14) 0.08434(7) 0.0325(4) Uani 1 1 d . . . . .
C52 C 1.04157(19) 0.25525(16) 0.30022(7) 0.0360(5) Uani 1 1 d . . . . .
C43 C 0.94510(19) 0.20019(14) 0.44125(7) 0.0336(4) Uani 1 1 d . . . . .
H43 H 0.982125 0.210395 0.463919 0.040 Uiso 1 1 calc R U . . .
C104 C 0.58491(18) 0.81224(14) 0.41271(7) 0.0321(4) Uani 1 1 d . . . . .
C13 C 0.49680(18) 0.42416(14) 0.10383(7) 0.0317(4) Uani 1 1 d . . . . .
C23 C 0.8144(2) 0.13628(15) 0.05716(7) 0.0351(4) Uani 1 1 d . . . . .
C92 C 0.52508(18) 0.81982(16) 0.34234(7) 0.0364(5) Uani 1 1 d . . . . .
C14 C 0.55691(19) 0.41015(14) 0.06340(7) 0.0339(4) Uani 1 1 d . . . . .
H14 H 0.518785 0.449574 0.040643 0.041 Uiso 1 1 calc R U . . .
C109 C 0.92764(18) 0.59136(14) 0.41061(7) 0.0314(4) Uani 1 1 d . . . . .
C44 C 1.00581(17) 0.19655(13) 0.40093(7) 0.0309(4) Uani 1 1 d . . . . .
C19 C 0.9445(2) 0.21560(16) 0.06737(7) 0.0371(5) Uani 1 1 d . . . . .
C1 C 0.47288(18) 0.39727(15) 0.17949(7) 0.0334(4) Uani 1 1 d . . . . .
C105 C 0.66312(19) 0.77937(14) 0.44437(7) 0.0321(4) Uani 1 1 d . . . . .
H105 H 0.638110 0.806528 0.470658 0.038 Uiso 1 1 calc R U . . .
C31 C 0.68311(19) 0.06999(15) 0.44350(7) 0.0347(4) Uani 1 1 d . . . . .
C85 C 0.58725(19) 0.69921(15) 0.07348(7) 0.0368(5) Uani 1 1 d . . . . .
C110 C 0.91395(19) 0.50998(15) 0.42646(7) 0.0345(4) Uani 1 1 d . . . . .
C32 C 0.5847(2) 0.04599(16) 0.45110(8) 0.0393(5) Uani 1 1 d . . . . .
H32 H 0.593763 -0.015698 0.456495 0.047 Uiso 1 1 calc R U . . .
C6 C 0.46895(19) 0.46941(16) 0.20209(7) 0.0359(5) Uani 1 1 d . . . . .
C48 C 1.07000(19) 0.09445(16) 0.30998(7) 0.0369(5) Uani 1 1 d . . . . .
C108 C 0.8306(2) 0.68241(16) 0.48429(7) 0.0404(5) Uani 1 1 d . . . . .
H10A H 0.815331 0.629067 0.497387 0.061 Uiso 1 1 calc R U . . .
H10B H 0.798804 0.731257 0.503485 0.061 Uiso 1 1 calc R U . . .
H10C H 0.914422 0.667937 0.478992 0.061 Uiso 1 1 calc R U . . .
C20 C 1.0381(2) 0.13772(17) 0.05864(8) 0.0407(5) Uani 1 1 d . . . . .
H20 H 1.114640 0.137420 0.059172 0.049 Uiso 1 1 calc R U . . .
C33 C 0.4745(2) 0.11039(17) 0.45089(8) 0.0410(5) Uani 1 1 d . . . . .
H33 H 0.408345 0.093049 0.455488 0.049 Uiso 1 1 calc R U . . .
C79 C 0.6692(2) 0.84883(17) 0.01417(7) 0.0402(5) Uani 1 1 d . . . . .
H79A H 0.675221 0.792397 0.002854 0.060 Uiso 1 1 calc R U . . .
H79B H 0.706641 0.881605 -0.006531 0.060 Uiso 1 1 calc R U . . .
H79C H 0.587235 0.885779 0.019533 0.060 Uiso 1 1 calc R U . . .
C111 C 1.0115(2) 0.43148(15) 0.42704(8) 0.0396(5) Uani 1 1 d . . . . .
H111 H 1.003377 0.375975 0.437465 0.048 Uiso 1 1 calc R U . . .
C22 C 0.9109(2) 0.06065(16) 0.04832(8) 0.0409(5) Uani 1 1 d . . . . .
H22 H 0.900259 0.007753 0.041534 0.049 Uiso 1 1 calc R U . . .
C63 C 0.98315(18) 0.75921(17) 0.15413(7) 0.0386(5) Uani 1 1 d . . . . .
C56 C 0.9878(2) 0.35014(16) 0.31455(8) 0.0408(5) Uani 1 1 d . . . . .
H56 H 0.968127 0.345649 0.345928 0.049 Uiso 1 1 calc R U . . .
C93 C 0.4811(2) 0.75495(18) 0.33223(8) 0.0420(5) Uani 1 1 d . . . . .
C2 C 0.4188(2) 0.33628(17) 0.19602(8) 0.0410(5) Uani 1 1 d . . . . .
C34 C 0.4615(2) 0.20003(17) 0.44396(8) 0.0418(5) Uani 1 1 d . . . . .
H34 H 0.385624 0.244119 0.443930 0.050 Uiso 1 1 calc R U . . .
C46 C 1.12889(19) 0.19500(16) 0.39931(8) 0.0392(5) Uani 1 1 d . . . . .
H46A H 1.133584 0.250039 0.383755 0.059 Uiso 1 1 calc R U . . .
H46B H 1.181260 0.142485 0.384803 0.059 Uiso 1 1 calc R U . . .
H46C H 1.151547 0.191460 0.428331 0.059 Uiso 1 1 calc R U . . .
C51 C 1.0982(2) 0.24060(18) 0.25971(8) 0.0447(5) Uani 1 1 d . . . . .
H51 H 1.107738 0.289908 0.242280 0.054 Uiso 1 1 calc R U . . .
C21 C 1.0220(2) 0.06057(16) 0.04919(8) 0.0432(5) Uani 1 1 d . . . . .
H21 H 1.087073 0.007923 0.043332 0.052 Uiso 1 1 calc R U . . .
C35 C 0.5570(2) 0.22773(15) 0.43699(7) 0.0377(5) Uani 1 1 d . . . . .
C81 C 0.46539(19) 0.84062(15) 0.10396(7) 0.0339(4) Uani 1 1 d . . . . .
C114 C 1.03734(19) 0.59344(15) 0.39507(7) 0.0351(4) Uani 1 1 d . . . . .
C107 C 0.4632(2) 0.87277(17) 0.42616(8) 0.0407(5) Uani 1 1 d . . . . .
H10D H 0.452412 0.870463 0.457289 0.061 Uiso 1 1 calc R U . . .
H10E H 0.406953 0.852319 0.414967 0.061 Uiso 1 1 calc R U . . .
H10F H 0.451291 0.934743 0.414953 0.061 Uiso 1 1 calc R U . . .
C113 C 1.1324(2) 0.51291(16) 0.39679(8) 0.0404(5) Uani 1 1 d . . . . .
H113 H 1.207253 0.513133 0.386789 0.048 Uiso 1 1 calc R U . . .
C112 C 1.1197(2) 0.43298(16) 0.41275(8) 0.0427(5) Uani 1 1 d . . . . .
H112 H 1.185594 0.378998 0.413870 0.051 Uiso 1 1 calc R U . . .
C27 C 0.6931(2) 0.13211(16) 0.05856(8) 0.0428(5) Uani 1 1 d . . . . .
H27 H 0.635802 0.194793 0.060350 0.051 Uiso 1 1 calc R U . . .
C82 C 0.3705(2) 0.81370(16) 0.10419(8) 0.0403(5) Uani 1 1 d . . . . .
H82 H 0.296195 0.852248 0.114511 0.048 Uiso 1 1 calc R U . . .
C59 C 0.7869(2) 0.23119(18) 0.19069(7) 0.0467(6) Uani 1 1 d . . . . .
H59A H 0.828806 0.167257 0.185048 0.056 Uiso 1 1 calc R U . . .
H59B H 0.845537 0.258381 0.193714 0.056 Uiso 1 1 calc R U . . .
C115 C 0.7960(2) 0.50362(15) 0.44112(8) 0.0406(5) Uani 1 1 d . . . . .
H115 H 0.739017 0.566029 0.444317 0.049 Uiso 1 1 calc R U . . .
C10 C 0.5363(2) 0.53026(17) 0.18580(8) 0.0422(5) Uani 1 1 d . . . . .
H10 H 0.551736 0.525895 0.154347 0.051 Uiso 1 1 calc R U . . .
C5 C 0.4061(2) 0.48050(19) 0.24173(8) 0.0467(6) Uani 1 1 d . . . . .
H5 H 0.402212 0.528756 0.257696 0.056 Uiso 1 1 calc R U . . .
C61 C 0.7829(2) 0.19845(18) 0.27127(7) 0.0437(5) Uani 1 1 d . . . . .
H61A H 0.844831 0.224196 0.269875 0.052 Uiso 1 1 calc R U . . .
H61B H 0.820539 0.132375 0.270382 0.052 Uiso 1 1 calc R U . . .
C78 C 1.03945(19) 0.81008(18) 0.06985(8) 0.0412(5) Uani 1 1 d . . . . .
H78A H 1.055512 0.854851 0.084531 0.062 Uiso 1 1 calc R U . . .
H78B H 1.044401 0.824759 0.039073 0.062 Uiso 1 1 calc R U . . .
H78C H 1.096502 0.750241 0.076619 0.062 Uiso 1 1 calc R U . . .
C86 C 0.44828(19) 0.93233(15) 0.11873(8) 0.0371(5) Uani 1 1 d . . . . .
H86 H 0.526367 0.933447 0.123172 0.045 Uiso 1 1 calc R U . . .
C97 C 0.4941(2) 0.90558(18) 0.32064(8) 0.0442(6) Uani 1 1 d . . . . .
C16 C 0.3744(2) 0.49220(17) 0.10575(8) 0.0433(5) Uani 1 1 d . . . . .
H16A H 0.372446 0.545290 0.119190 0.065 Uiso 1 1 calc R U . . .
H16B H 0.322429 0.465315 0.122457 0.065 Uiso 1 1 calc R U . . .
H16C H 0.348991 0.510036 0.076864 0.065 Uiso 1 1 calc R U . . .
C83 C 0.3820(2) 0.73189(17) 0.08970(9) 0.0449(5) Uani 1 1 d . . . . .
H83 H 0.316096 0.714779 0.090042 0.054 Uiso 1 1 calc R U . . .
C53 C 1.0496(2) 0.01557(16) 0.33639(8) 0.0438(5) Uani 1 1 d . . . . .
H53 H 0.973546 0.040343 0.353280 0.053 Uiso 1 1 calc R U . . .
C68 C 1.0108(2) 0.82440(19) 0.17294(8) 0.0448(6) Uani 1 1 d . . . . .
C17 C 0.7029(2) 0.34070(18) 0.00525(7) 0.0459(6) Uani 1 1 d . . . . .
H17A H 0.784722 0.334695 0.000786 0.069 Uiso 1 1 calc R U . . .
H17B H 0.655537 0.395620 -0.010457 0.069 Uiso 1 1 calc R U . . .
H17C H 0.692885 0.288385 -0.004997 0.069 Uiso 1 1 calc R U . . .
C49 C 1.1261(2) 0.08440(18) 0.26916(8) 0.0442(5) Uani 1 1 d . . . . .
H49 H 1.154851 0.026610 0.258220 0.053 Uiso 1 1 calc R U . . .
C64 C 1.0343(2) 0.66699(18) 0.16539(8) 0.0472(6) Uani 1 1 d . . . . .
C118 C 1.0552(2) 0.68033(16) 0.37853(8) 0.0409(5) Uani 1 1 d . . . . .
H118 H 0.978245 0.724867 0.370704 0.049 Uiso 1 1 calc R U . . .
C50 C 1.1405(2) 0.1563(2) 0.24446(8) 0.0492(6) Uani 1 1 d . . . . .
H50 H 1.179590 0.147665 0.216933 0.059 Uiso 1 1 calc R U . . .
C89 C 0.7045(2) 0.63310(17) 0.05805(9) 0.0449(6) Uani 1 1 d . . . . .
H89 H 0.760744 0.665545 0.053853 0.054 Uiso 1 1 calc R U . . .
C60 C 0.7128(2) 0.2353(2) 0.23268(7) 0.0460(6) Uani 1 1 d . . . . .
H60A H 0.662955 0.298760 0.236483 0.055 Uiso 1 1 calc R U . . .
H60B H 0.661376 0.200881 0.231067 0.055 Uiso 1 1 calc R U . . .
C94 C 0.4045(2) 0.7785(2) 0.30002(8) 0.0541(7) Uani 1 1 d . . . . .
H94 H 0.372501 0.736350 0.293157 0.065 Uiso 1 1 calc R U . . .
C62 C 0.7093(2) 0.2195(2) 0.31372(7) 0.0471(6) Uani 1 1 d . . . . .
H62A H 0.661283 0.181090 0.318491 0.057 Uiso 1 1 calc R U . . .
H62B H 0.655961 0.282991 0.311551 0.057 Uiso 1 1 calc R U . . .
C84 C 0.4894(2) 0.67537(17) 0.07477(8) 0.0441(5) Uani 1 1 d . . . . .
H84 H 0.496806 0.619037 0.065172 0.053 Uiso 1 1 calc R U . . .
C36 C 0.8022(2) -0.00323(16) 0.44052(9) 0.0454(6) Uani 1 1 d . . . . .
H36 H 0.861530 0.026333 0.437093 0.055 Uiso 1 1 calc R U . . .
C58 C 1.0698(2) 0.40290(18) 0.30632(9) 0.0507(6) Uani 1 1 d . . . . .
H58A H 1.082800 0.414916 0.275608 0.076 Uiso 1 1 calc R U . . .
H58B H 1.143999 0.367593 0.318232 0.076 Uiso 1 1 calc R U . . .
H58C H 1.035333 0.460034 0.319837 0.076 Uiso 1 1 calc R U . . .
C72 C 0.9466(2) 0.92434(18) 0.16397(8) 0.0444(5) Uani 1 1 d . . . . .
H72 H 0.914070 0.932838 0.135625 0.053 Uiso 1 1 calc R U . . .
C24 C 0.9658(2) 0.29934(19) 0.07742(10) 0.0504(6) Uani 1 1 d . . . . .
H24 H 0.889036 0.344775 0.086397 0.060 Uiso 1 1 calc R U . . .
C45 C 0.8025(3) 0.1826(2) 0.49944(8) 0.0515(6) Uani 1 1 d . . . . .
H45A H 0.817261 0.119225 0.508707 0.077 Uiso 1 1 calc R U . . .
H45B H 0.719809 0.217534 0.504710 0.077 Uiso 1 1 calc R U . . .
H45C H 0.848007 0.205749 0.515365 0.077 Uiso 1 1 calc R U . . .
C3 C 0.3566(2) 0.3511(2) 0.23582(9) 0.0508(6) Uani 1 1 d . . . . .
H3 H 0.318646 0.311060 0.247659 0.061 Uiso 1 1 calc R U . . .
C116 C 0.7559(2) 0.46182(19) 0.40751(10) 0.0520(6) Uani 1 1 d . . . . .
H11A H 0.808763 0.399593 0.404763 0.078 Uiso 1 1 calc R U . . .
H11B H 0.755804 0.496578 0.380137 0.078 Uiso 1 1 calc R U . . .
H11C H 0.677317 0.462446 0.416058 0.078 Uiso 1 1 calc R U . . .
C39 C 0.5384(2) 0.32713(17) 0.43021(11) 0.0568(8) Uani 1 1 d . . . . .
H39 H 0.616145 0.332432 0.422727 0.068 Uiso 1 1 calc R U . . .
C4 C 0.3496(3) 0.4228(2) 0.25807(9) 0.0556(7) Uani 1 1 d . . . . .
H4 H 0.305819 0.432473 0.284725 0.067 Uiso 1 1 calc R U . . .
C37 C 0.8169(2) -0.05621(18) 0.40125(10) 0.0533(7) Uani 1 1 d . . . . .
H37A H 0.896812 -0.098837 0.398019 0.080 Uiso 1 1 calc R U . . .
H37B H 0.800171 -0.014356 0.375857 0.080 Uiso 1 1 calc R U . . .
H37C H 0.763249 -0.089218 0.404819 0.080 Uiso 1 1 calc R U . . .
C98 C 0.5173(2) 0.66149(19) 0.35495(8) 0.0462(6) Uani 1 1 d . . . . .
H98 H 0.598063 0.646872 0.363236 0.055 Uiso 1 1 calc R U . . .
C57 C 0.8749(2) 0.40053(19) 0.29322(11) 0.0567(7) Uani 1 1 d . . . . .
H57A H 0.841384 0.461995 0.302387 0.085 Uiso 1 1 calc R U . . .
H57B H 0.819995 0.369315 0.301343 0.085 Uiso 1 1 calc R U . . .
H57C H 0.890916 0.402592 0.262259 0.085 Uiso 1 1 calc R U . . .
C28 C 0.6716(3) 0.0760(2) 0.09860(10) 0.0552(7) Uani 1 1 d . . . . .
H28A H 0.727694 0.014377 0.097811 0.083 Uiso 1 1 calc R U . . .
H28B H 0.592760 0.075087 0.099713 0.083 Uiso 1 1 calc R U . . .
H28C H 0.680529 0.102730 0.123864 0.083 Uiso 1 1 calc R U . . .
C7 C 0.4289(3) 0.25515(19) 0.17247(10) 0.0529(6) Uani 1 1 d . . . . .
H7 H 0.496713 0.244548 0.150965 0.063 Uiso 1 1 calc R U . . .
C69 C 0.9948(2) 0.59888(18) 0.14782(10) 0.0550(7) Uani 1 1 d . . . . .
H69 H 0.908821 0.627210 0.146441 0.066 Uiso 1 1 calc R U . . .
C96 C 0.4190(2) 0.9239(2) 0.28821(9) 0.0573(8) Uani 1 1 d . . . . .
H96 H 0.397769 0.980913 0.272647 0.069 Uiso 1 1 calc R U . . .
C11 C 0.4706(3) 0.62907(19) 0.19367(10) 0.0561(7) Uani 1 1 d . . . . .
H11J H 0.461594 0.636502 0.224294 0.084 Uiso 1 1 calc R U . . .
H11K H 0.393926 0.648595 0.182497 0.084 Uiso 1 1 calc R U . . .
H11L H 0.514105 0.665608 0.179264 0.084 Uiso 1 1 calc R U . . .
C95 C 0.3749(2) 0.8611(2) 0.27822(9) 0.0612(8) Uani 1 1 d . . . . .
H95 H 0.323674 0.875345 0.256103 0.073 Uiso 1 1 calc R U . . .
C124 C 0.8505(3) 0.6719(2) 0.29617(8) 0.0603(8) Uani 1 1 d . . . . .
H12A H 0.932633 0.664255 0.298250 0.072 Uiso 0.571(9) 1 calc R U P A 1
H12B H 0.848419 0.611487 0.292984 0.072 Uiso 0.571(9) 1 calc R U P A 1
H12C H 0.903970 0.705267 0.288393 0.072 Uiso 0.429(9) 1 calc R U P A 2
H12D H 0.898873 0.607462 0.300743 0.072 Uiso 0.429(9) 1 calc R U P A 2
C101 C 0.5436(2) 0.97469(18) 0.33042(9) 0.0508(6) Uani 1 1 d . . . . .
H101 H 0.579865 0.954259 0.358165 0.061 Uiso 1 1 calc R U . . .
C67 C 1.0948(2) 0.7934(3) 0.20259(9) 0.0610(8) Uani 1 1 d . . . . .
H67 H 1.115358 0.835509 0.215912 0.073 Uiso 1 1 calc R U . . .
C12 C 0.6534(2) 0.4964(2) 0.20525(10) 0.0541(7) Uani 1 1 d . . . . .
H12P H 0.696126 0.536424 0.194967 0.081 Uiso 1 1 calc R U . . .
H12Q H 0.698278 0.435350 0.196937 0.081 Uiso 1 1 calc R U . . .
H12R H 0.641067 0.495717 0.236320 0.081 Uiso 1 1 calc R U . . .
C54 C 1.0404(3) -0.05537(19) 0.30914(10) 0.0565(7) Uani 1 1 d . . . . .
H54A H 1.116879 -0.087809 0.295477 0.085 Uiso 1 1 calc R U . . .
H54B H 0.985913 -0.025552 0.287281 0.085 Uiso 1 1 calc R U . . .
H54C H 1.012477 -0.097960 0.327291 0.085 Uiso 1 1 calc R U . . .
C117 C 0.7975(3) 0.44943(19) 0.48427(10) 0.0576(7) Uani 1 1 d . . . . .
H11D H 0.718546 0.452317 0.493856 0.086 Uiso 1 1 calc R U . . .
H11E H 0.827303 0.474888 0.505214 0.086 Uiso 1 1 calc R U . . .
H11F H 0.847589 0.386562 0.481212 0.086 Uiso 1 1 calc R U . . .
C120 C 1.0951(3) 0.71798(18) 0.41384(10) 0.0520(6) Uani 1 1 d . . . . .
H12E H 1.167230 0.673459 0.423917 0.078 Uiso 1 1 calc R U . . .
H12F H 1.035171 0.731395 0.437482 0.078 Uiso 1 1 calc R U . . .
H12G H 1.108580 0.773255 0.402778 0.078 Uiso 1 1 calc R U . . .
C73 C 0.8439(3) 0.9582(2) 0.19724(10) 0.0567(7) Uani 1 1 d . . . . .
H73A H 0.872355 0.945123 0.225772 0.085 Uiso 1 1 calc R U . . .
H73B H 0.789002 0.927736 0.195200 0.085 Uiso 1 1 calc R U . . .
H73C H 0.804896 1.023281 0.191971 0.085 Uiso 1 1 calc R U . . .
C55 C 1.1417(3) -0.02899(19) 0.36808(9) 0.0576(7) Uani 1 1 d . . . . .
H55A H 1.126336 -0.079997 0.383964 0.086 Uiso 1 1 calc R U . . .
H55B H 1.139527 0.014819 0.387902 0.086 Uiso 1 1 calc R U . . .
H55C H 1.218423 -0.050429 0.352729 0.086 Uiso 1 1 calc R U . . .
C121 C 0.6531(3) 0.7889(3) 0.20313(8) 0.0651(9) Uani 1 1 d . . . . .
H12H H 0.633215 0.849568 0.213264 0.078 Uiso 0.571(9) 1 calc R U P A 1
H12I H 0.578994 0.782476 0.198233 0.078 Uiso 0.571(9) 1 calc R U P A 1
H12J H 0.587782 0.847192 0.204250 0.078 Uiso 0.429(9) 1 calc R U P A 2
H12K H 0.619109 0.741186 0.204783 0.078 Uiso 0.429(9) 1 calc R U P A 2
C65 C 1.1186(2) 0.6406(2) 0.19477(10) 0.0628(8) Uani 1 1 d . . . . .
H65 H 1.156199 0.578377 0.202426 0.075 Uiso 1 1 calc R U . . .
C29 C 0.6731(3) 0.0948(2) 0.01879(10) 0.0582(7) Uani 1 1 d . . . . .
H29A H 0.685429 0.132243 -0.006442 0.087 Uiso 1 1 calc R U . . .
H29B H 0.593469 0.095410 0.020738 0.087 Uiso 1 1 calc R U . . .
H29C H 0.727627 0.032949 0.016572 0.087 Uiso 1 1 calc R U . . .
C119 C 1.1386(3) 0.6695(2) 0.33876(9) 0.0558(7) Uani 1 1 d . . . . .
H11G H 1.141452 0.728459 0.327882 0.084 Uiso 1 1 calc R U . . .
H11H H 1.111660 0.644042 0.316970 0.084 Uiso 1 1 calc R U . . .
H11I H 1.216245 0.629151 0.345876 0.084 Uiso 1 1 calc R U . . .
C87 C 0.3954(3) 1.00568(19) 0.08456(11) 0.0621(8) Uani 1 1 d . . . . .
H87A H 0.444559 0.993413 0.057962 0.093 Uiso 1 1 calc R U . . .
H87B H 0.389628 1.064052 0.093597 0.093 Uiso 1 1 calc R U . . .
H87C H 0.317828 1.006921 0.080074 0.093 Uiso 1 1 calc R U . . .
C88 C 0.3740(3) 0.9515(2) 0.16070(10) 0.0603(7) Uani 1 1 d . . . . .
H88A H 0.294227 0.957964 0.156341 0.090 Uiso 1 1 calc R U . . .
H88B H 0.374491 1.007302 0.170762 0.090 Uiso 1 1 calc R U . . .
H88C H 0.405590 0.901561 0.181933 0.090 Uiso 1 1 calc R U . . .
C91 C 0.7485(3) 0.55531(19) 0.09174(11) 0.0618(8) Uani 1 1 d . . . . .
H91A H 0.696016 0.521223 0.095724 0.093 Uiso 1 1 calc R U . . .
H91B H 0.751078 0.579269 0.118684 0.093 Uiso 1 1 calc R U . . .
H91C H 0.826444 0.515586 0.082393 0.093 Uiso 1 1 calc R U . . .
C38 C 0.8245(3) -0.0671(2) 0.48051(11) 0.0656(8) Uani 1 1 d . . . . .
H38A H 0.771144 -0.100379 0.483325 0.098 Uiso 1 1 calc R U . . .
H38B H 0.812016 -0.032436 0.505465 0.098 Uiso 1 1 calc R U . . .
H38C H 0.904648 -0.109604 0.478444 0.098 Uiso 1 1 calc R U . . .
C90 C 0.7012(3) 0.5964(2) 0.01560(11) 0.0674(9) Uani 1 1 d . . . . .
H90A H 0.779738 0.558444 0.005846 0.101 Uiso 1 1 calc R U . . .
H90B H 0.670949 0.646727 -0.005605 0.101 Uiso 1 1 calc R U . . .
H90C H 0.650764 0.560677 0.019411 0.101 Uiso 1 1 calc R U . . .
C66 C 1.1484(3) 0.7029(3) 0.21281(10) 0.0705(10) Uani 1 1 d . . . . .
H66 H 1.206553 0.683211 0.232574 0.085 Uiso 1 1 calc R U . . .
C70 C 1.0459(3) 0.5773(2) 0.10255(11) 0.0642(8) Uani 1 1 d . . . . .
H70A H 1.130714 0.556027 0.101820 0.096 Uiso 1 1 calc R U . . .
H70B H 1.017942 0.631709 0.083384 0.096 Uiso 1 1 calc R U . . .
H70C H 1.021813 0.530443 0.093407 0.096 Uiso 1 1 calc R U . . .
C9 C 0.4502(3) 0.1691(2) 0.20149(13) 0.0729(10) Uani 1 1 d . . . . .
H9A H 0.516509 0.159241 0.218127 0.109 Uiso 1 1 calc R U . . .
H9B H 0.466576 0.117958 0.184186 0.109 Uiso 1 1 calc R U . . .
H9C H 0.381066 0.174951 0.220783 0.109 Uiso 1 1 calc R U . . .
C74 C 1.0238(3) 0.9810(2) 0.16174(11) 0.0626(8) Uani 1 1 d . . . . .
H74A H 0.979804 1.043174 0.151890 0.094 Uiso 1 1 calc R U . . .
H74B H 1.091589 0.956132 0.141859 0.094 Uiso 1 1 calc R U . . .
H74C H 1.049439 0.980076 0.190049 0.094 Uiso 1 1 calc R U . . .
C99 C 0.5213(3) 0.5883(2) 0.32718(11) 0.0674(8) Uani 1 1 d . . . . .
H99A H 0.442308 0.596202 0.320967 0.101 Uiso 1 1 calc R U . . .
H99B H 0.556627 0.529170 0.342170 0.101 Uiso 1 1 calc R U . . .
H99C H 0.567531 0.592249 0.300500 0.101 Uiso 1 1 calc R U . . .
C102 C 0.6388(3) 0.9808(2) 0.29651(12) 0.0751(10) Uani 1 1 d . . . . .
H10G H 0.606509 0.997978 0.268648 0.113 Uiso 1 1 calc R U . . .
H10H H 0.701898 0.922178 0.295680 0.113 Uiso 1 1 calc R U . . .
H10I H 0.668905 1.026120 0.303538 0.113 Uiso 1 1 calc R U . . .
C100 C 0.4419(4) 0.6587(2) 0.39607(10) 0.0712(9) Uani 1 1 d . . . . .
H10J H 0.451396 0.698326 0.415835 0.107 Uiso 1 1 calc R U . . .
H10K H 0.465620 0.596908 0.409070 0.107 Uiso 1 1 calc R U . . .
H10L H 0.360418 0.678927 0.389685 0.107 Uiso 1 1 calc R U . . .
C103 C 0.4506(3) 1.0685(2) 0.33510(12) 0.0739(10) Uani 1 1 d . . . . .
H10M H 0.485444 1.108505 0.344908 0.111 Uiso 1 1 calc R U . . .
H10N H 0.388180 1.064025 0.355859 0.111 Uiso 1 1 calc R U . . .
H10O H 0.418963 1.092956 0.307537 0.111 Uiso 1 1 calc R U . . .
C8 C 0.3216(4) 0.2728(2) 0.14858(12) 0.0848(12) Uani 1 1 d . . . . .
H8A H 0.253471 0.283817 0.168897 0.127 Uiso 1 1 calc R U . . .
H8B H 0.331750 0.220284 0.133013 0.127 Uiso 1 1 calc R U . . .
H8C H 0.310544 0.325644 0.128468 0.127 Uiso 1 1 calc R U . . .
C26 C 1.0149(4) 0.3401(2) 0.03822(13) 0.0809(11) Uani 1 1 d . . . . .
H26A H 1.027190 0.394020 0.045403 0.121 Uiso 1 1 calc R U . . .
H26B H 0.960312 0.356495 0.015933 0.121 Uiso 1 1 calc R U . . .
H26C H 1.089016 0.296169 0.027974 0.121 Uiso 1 1 calc R U . . .
C25 C 1.0425(4) 0.2794(3) 0.11411(14) 0.0927(13) Uani 1 1 d . . . . .
H25A H 1.121311 0.240628 0.105097 0.139 Uiso 1 1 calc R U . . .
H25B H 1.011580 0.248762 0.138080 0.139 Uiso 1 1 calc R U . . .
H25C H 1.044204 0.335903 0.122869 0.139 Uiso 1 1 calc R U . . .
C41 C 0.4646(3) 0.3713(2) 0.39342(16) 0.0918(14) Uani 1 1 d . . . . .
H41A H 0.386493 0.369500 0.400255 0.138 Uiso 1 1 calc R U . . .
H41B H 0.499505 0.339115 0.367868 0.138 Uiso 1 1 calc R U . . .
H41C H 0.459847 0.434081 0.388282 0.138 Uiso 1 1 calc R U . . .
C71 C 1.0176(4) 0.5114(2) 0.17643(14) 0.0901(13) Uani 1 1 d . . . . .
H71A H 0.980003 0.474272 0.165675 0.135 Uiso 1 1 calc R U . . .
H71B H 0.986006 0.525794 0.205532 0.135 Uiso 1 1 calc R U . . .
H71C H 1.101316 0.478177 0.176316 0.135 Uiso 1 1 calc R U . . .
C40 C 0.4881(5) 0.3751(3) 0.47041(16) 0.1084(18) Uani 1 1 d . . . . .
H40A H 0.477850 0.438974 0.465011 0.163 Uiso 1 1 calc R U . . .
H40B H 0.541020 0.348210 0.493025 0.163 Uiso 1 1 calc R U . . .
H40C H 0.412827 0.369295 0.479230 0.163 Uiso 1 1 calc R U . . .
C122 C 0.7048(5) 0.7212(5) 0.23965(15) 0.0569(17) Uani 0.571(9) 1 d . . P A 1
H12L H 0.645332 0.728861 0.263817 0.068 Uiso 0.571(9) 1 calc R U P A 1
H12M H 0.725620 0.659627 0.230457 0.068 Uiso 0.571(9) 1 calc R U P A 1
C123 C 0.8102(4) 0.7308(4) 0.25444(13) 0.0456(15) Uani 0.571(9) 1 d . . P A 1
H12N H 0.793029 0.794727 0.259272 0.055 Uiso 0.571(9) 1 calc R U P A 1
H12O H 0.874075 0.713396 0.231848 0.055 Uiso 0.571(9) 1 calc R U P A 1
C1A C 0.7215(6) 0.7750(6) 0.24388(18) 0.050(2) Uani 0.429(9) 1 d . . P A 2
H1AA H 0.779830 0.804480 0.237854 0.060 Uiso 0.429(9) 1 calc R U P A 2
H1AB H 0.666553 0.805507 0.267296 0.060 Uiso 0.429(9) 1 calc R U P A 2
C1B C 0.7796(8) 0.6819(6) 0.2580(2) 0.059(2) Uani 0.429(9) 1 d . . P A 2
H1BA H 0.831811 0.650271 0.234226 0.071 Uiso 0.429(9) 1 calc R U P A 2
H1BB H 0.721186 0.653029 0.265825 0.071 Uiso 0.429(9) 1 calc R U P A 2

loop_
_atom_site_aniso_label
_atom_site_aniso_U_11
_atom_site_aniso_U_22
_atom_site_aniso_U_33
_atom_site_aniso_U_23
_atom_site_aniso_U_13
_atom_site_aniso_U_12
Zn1 0.02981(15) 0.03789(16) 0.02608(14) -0.00163(11) -0.00290(11) -0.00558(11)
Zn4 0.02917(15) 0.03637(16) 0.03081(15) -0.00084(11) 0.00010(11) -0.00532(11)
Zn2 0.02721(14) 0.04211(16) 0.02680(14) 0.00187(11) -0.00079(10) -0.01324(12)
Zn3 0.02782(15) 0.04535(17) 0.03080(15) 0.00358(12) -0.00307(11) -0.01350(12)
N3 0.0286(8) 0.0327(9) 0.0282(8) -0.0007(7) 0.0033(7) -0.0122(7)
N8 0.0276(8) 0.0280(8) 0.0327(9) -0.0007(7) -0.0029(7) -0.0073(7)
N6 0.0258(8) 0.0333(9) 0.0326(9) 0.0011(7) -0.0032(7) -0.0108(7)
N4 0.0264(8) 0.0316(9) 0.0295(8) -0.0003(7) 0.0012(7) -0.0093(7)
N7 0.0271(8) 0.0344(9) 0.0311(9) -0.0001(7) -0.0009(7) -0.0067(7)
N2 0.0302(9) 0.0317(9) 0.0290(8) -0.0029(7) -0.0005(7) -0.0100(7)
N1 0.0279(8) 0.0343(9) 0.0301(8) -0.0030(7) 0.0004(7) -0.0096(7)
N5 0.0253(8) 0.0358(9) 0.0347(9) 0.0002(7) -0.0028(7) -0.0079(7)
C77 0.0319(10) 0.0273(10) 0.0327(10) 0.0003(8) -0.0034(8) -0.0075(8)
C106 0.0340(10) 0.0268(10) 0.0330(10) 0.0004(8) -0.0028(8) -0.0129(8)
C18 0.0329(10) 0.0342(11) 0.0263(9) -0.0011(8) 0.0012(8) -0.0109(8)
C47 0.0226(9) 0.0406(11) 0.0332(10) -0.0015(9) 0.0021(8) -0.0105(8)
C76 0.0322(10) 0.0329(10) 0.0296(10) -0.0009(8) 0.0013(8) -0.0119(8)
C80 0.0289(10) 0.0341(10) 0.0307(10) 0.0040(8) -0.0067(8) -0.0134(8)
C30 0.0311(10) 0.0350(11) 0.0265(9) -0.0006(8) 0.0033(8) -0.0147(8)
C15 0.0386(11) 0.0332(10) 0.0259(9) -0.0012(8) -0.0012(8) -0.0160(9)
C42 0.0396(11) 0.0333(10) 0.0259(10) -0.0013(8) 0.0000(8) -0.0144(9)
C75 0.0247(10) 0.0302(10) 0.0404(11) -0.0043(8) 0.0008(8) -0.0074(8)
C52 0.0287(10) 0.0408(12) 0.0374(11) 0.0010(9) 0.0013(8) -0.0130(9)
C43 0.0363(11) 0.0347(11) 0.0321(10) 0.0006(8) -0.0044(8) -0.0156(9)
C104 0.0301(10) 0.0300(10) 0.0355(10) 0.0000(8) -0.0001(8) -0.0109(8)
C13 0.0279(10) 0.0307(10) 0.0365(11) -0.0011(8) -0.0044(8) -0.0101(8)
C23 0.0390(12) 0.0344(11) 0.0327(10) -0.0025(8) -0.0008(9) -0.0145(9)
C92 0.0270(10) 0.0463(12) 0.0282(10) -0.0028(9) 0.0011(8) -0.0046(9)
C14 0.0383(11) 0.0326(10) 0.0307(10) 0.0029(8) -0.0077(8) -0.0122(9)
C109 0.0318(10) 0.0280(10) 0.0323(10) 0.0001(8) -0.0068(8) -0.0075(8)
C44 0.0263(10) 0.0273(10) 0.0385(11) 0.0003(8) -0.0030(8) -0.0094(8)
C19 0.0360(11) 0.0432(12) 0.0337(11) -0.0074(9) 0.0039(9) -0.0165(10)
C1 0.0239(9) 0.0390(11) 0.0336(10) 0.0004(9) -0.0004(8) -0.0079(8)
C105 0.0356(11) 0.0293(10) 0.0306(10) -0.0028(8) 0.0004(8) -0.0114(8)
C31 0.0362(11) 0.0333(11) 0.0347(10) 0.0004(8) 0.0002(9) -0.0142(9)
C85 0.0338(11) 0.0373(11) 0.0409(11) 0.0007(9) -0.0036(9) -0.0154(9)
C110 0.0366(11) 0.0319(11) 0.0350(11) -0.0005(8) -0.0041(9) -0.0124(9)
C32 0.0419(12) 0.0344(11) 0.0439(12) -0.0010(9) 0.0044(10) -0.0187(10)
C6 0.0282(10) 0.0433(12) 0.0332(11) -0.0035(9) 0.0009(8) -0.0099(9)
C48 0.0308(11) 0.0375(12) 0.0395(11) -0.0032(9) 0.0015(9) -0.0098(9)
C108 0.0452(13) 0.0386(12) 0.0338(11) -0.0003(9) -0.0097(9) -0.0093(10)
C20 0.0329(11) 0.0463(13) 0.0414(12) -0.0053(10) 0.0050(9) -0.0138(10)
C33 0.0361(12) 0.0458(13) 0.0443(12) -0.0044(10) 0.0071(9) -0.0206(10)
C79 0.0419(12) 0.0490(13) 0.0327(11) 0.0052(10) -0.0073(9) -0.0207(10)
C111 0.0449(13) 0.0276(11) 0.0446(12) -0.0001(9) -0.0059(10) -0.0107(9)
C22 0.0451(13) 0.0345(11) 0.0432(12) -0.0057(9) 0.0026(10) -0.0150(10)
C63 0.0236(10) 0.0505(13) 0.0369(11) 0.0020(10) -0.0035(8) -0.0084(9)
C56 0.0405(12) 0.0393(12) 0.0411(12) 0.0032(9) 0.0037(10) -0.0159(10)
C93 0.0285(11) 0.0585(15) 0.0366(11) -0.0085(10) 0.0019(9) -0.0124(10)
C2 0.0327(11) 0.0453(13) 0.0445(13) -0.0003(10) 0.0022(9) -0.0152(10)
C34 0.0287(11) 0.0449(13) 0.0478(13) -0.0007(10) 0.0081(9) -0.0118(9)
C46 0.0309(11) 0.0402(12) 0.0456(12) -0.0019(10) -0.0028(9) -0.0122(9)
C51 0.0437(13) 0.0507(14) 0.0383(12) 0.0004(10) 0.0094(10) -0.0194(11)
C21 0.0428(13) 0.0380(12) 0.0410(12) -0.0045(10) 0.0064(10) -0.0071(10)
C35 0.0338(11) 0.0350(11) 0.0423(12) -0.0016(9) 0.0082(9) -0.0131(9)
C81 0.0305(10) 0.0369(11) 0.0346(10) 0.0050(9) -0.0084(8) -0.0126(9)
C114 0.0320(11) 0.0337(11) 0.0398(11) -0.0010(9) -0.0056(9) -0.0116(9)
C107 0.0328(11) 0.0443(13) 0.0399(12) -0.0048(10) 0.0018(9) -0.0083(9)
C113 0.0302(11) 0.0368(12) 0.0508(13) -0.0023(10) -0.0069(9) -0.0072(9)
C112 0.0354(12) 0.0326(11) 0.0541(14) -0.0017(10) -0.0089(10) -0.0037(9)
C27 0.0406(12) 0.0372(12) 0.0527(14) -0.0063(10) -0.0065(10) -0.0148(10)
C82 0.0289(11) 0.0407(12) 0.0491(13) 0.0026(10) -0.0055(9) -0.0107(9)
C59 0.0439(13) 0.0523(14) 0.0290(11) -0.0026(10) -0.0047(10) 0.0012(11)
C115 0.0401(12) 0.0301(11) 0.0500(13) -0.0022(9) 0.0049(10) -0.0130(9)
C10 0.0435(13) 0.0465(13) 0.0395(12) -0.0089(10) 0.0024(10) -0.0193(11)
C5 0.0452(13) 0.0594(16) 0.0356(12) -0.0116(11) 0.0038(10) -0.0182(12)
C61 0.0411(13) 0.0535(14) 0.0320(11) 0.0026(10) -0.0081(10) -0.0114(11)
C78 0.0279(11) 0.0522(14) 0.0427(12) -0.0056(10) 0.0029(9) -0.0140(10)
C86 0.0276(10) 0.0364(11) 0.0450(12) -0.0028(9) -0.0054(9) -0.0078(8)
C97 0.0291(11) 0.0505(14) 0.0373(12) 0.0024(10) 0.0042(9) 0.0010(10)
C16 0.0298(11) 0.0475(13) 0.0449(13) 0.0069(10) -0.0052(9) -0.0067(10)
C83 0.0349(12) 0.0474(14) 0.0569(15) 0.0010(11) -0.0099(10) -0.0196(10)
C53 0.0438(13) 0.0348(12) 0.0490(13) -0.0085(10) 0.0111(10) -0.0118(10)
C68 0.0320(11) 0.0639(16) 0.0387(12) -0.0030(11) -0.0022(9) -0.0176(11)
C17 0.0595(15) 0.0457(13) 0.0273(11) -0.0004(9) -0.0012(10) -0.0135(11)
C49 0.0364(12) 0.0484(14) 0.0437(13) -0.0112(11) 0.0082(10) -0.0108(10)
C64 0.0320(12) 0.0514(14) 0.0471(13) 0.0039(11) -0.0010(10) -0.0040(10)
C118 0.0311(11) 0.0350(11) 0.0544(14) 0.0034(10) -0.0043(10) -0.0105(9)
C50 0.0436(13) 0.0624(16) 0.0399(13) -0.0079(11) 0.0114(10) -0.0196(12)
C89 0.0407(13) 0.0396(13) 0.0567(15) -0.0090(11) 0.0076(11) -0.0184(10)
C60 0.0421(13) 0.0641(16) 0.0305(11) 0.0014(11) -0.0063(10) -0.0175(12)
C94 0.0336(12) 0.084(2) 0.0397(13) -0.0154(13) -0.0036(10) -0.0121(13)
C62 0.0405(13) 0.0729(17) 0.0300(11) 0.0070(11) -0.0069(9) -0.0242(12)
C84 0.0425(13) 0.0427(13) 0.0531(14) -0.0036(11) -0.0049(11) -0.0221(11)
C36 0.0369(12) 0.0346(12) 0.0635(16) 0.0056(11) -0.0061(11) -0.0130(10)
C58 0.0537(15) 0.0453(14) 0.0556(15) 0.0029(11) 0.0018(12) -0.0239(12)
C72 0.0399(13) 0.0563(15) 0.0416(12) -0.0092(11) 0.0006(10) -0.0218(11)
C24 0.0378(13) 0.0514(15) 0.0681(17) -0.0234(13) 0.0089(12) -0.0216(11)
C45 0.0615(16) 0.0768(19) 0.0291(11) -0.0061(11) 0.0032(11) -0.0412(15)
C3 0.0433(14) 0.0626(17) 0.0485(14) 0.0001(12) 0.0097(11) -0.0259(12)
C116 0.0425(14) 0.0518(15) 0.0664(17) -0.0075(13) -0.0013(12) -0.0223(12)
C39 0.0367(13) 0.0338(13) 0.092(2) -0.0024(13) 0.0201(13) -0.0102(10)
C4 0.0492(15) 0.078(2) 0.0404(13) -0.0065(13) 0.0108(11) -0.0273(14)
C37 0.0443(14) 0.0409(14) 0.0678(18) -0.0044(12) 0.0120(12) -0.0110(11)
C98 0.0411(13) 0.0581(15) 0.0470(13) -0.0080(11) -0.0046(10) -0.0249(12)
C57 0.0439(14) 0.0463(15) 0.0727(19) 0.0005(13) -0.0051(13) -0.0084(11)
C28 0.0474(15) 0.0639(17) 0.0598(16) -0.0044(13) 0.0027(12) -0.0278(13)
C7 0.0517(15) 0.0506(15) 0.0606(16) -0.0068(12) 0.0117(13) -0.0269(12)
C69 0.0431(14) 0.0405(14) 0.0681(18) 0.0063(12) -0.0036(12) -0.0019(11)
C96 0.0379(13) 0.0725(19) 0.0404(13) 0.0095(13) -0.0027(11) 0.0018(13)
C11 0.0631(18) 0.0470(15) 0.0567(16) -0.0051(12) 0.0017(13) -0.0191(13)
C95 0.0345(13) 0.098(2) 0.0371(13) -0.0059(14) -0.0063(10) -0.0051(14)
C124 0.0465(15) 0.0723(19) 0.0384(13) 0.0030(13) -0.0037(11) 0.0055(13)
C101 0.0486(14) 0.0425(14) 0.0454(13) 0.0081(11) 0.0046(11) -0.0026(11)
C67 0.0406(14) 0.095(2) 0.0473(15) -0.0078(15) -0.0098(12) -0.0214(15)
C12 0.0405(14) 0.0552(16) 0.0690(18) -0.0115(13) -0.0022(12) -0.0183(12)
C54 0.0579(17) 0.0448(15) 0.0689(18) -0.0117(13) 0.0037(14) -0.0211(13)
C117 0.0643(18) 0.0458(15) 0.0575(16) 0.0046(12) 0.0149(14) -0.0210(13)
C120 0.0549(16) 0.0428(14) 0.0648(17) -0.0066(12) -0.0016(13) -0.0253(12)
C73 0.0479(15) 0.0633(18) 0.0586(16) -0.0128(14) 0.0114(13) -0.0211(13)
C55 0.083(2) 0.0440(15) 0.0463(14) 0.0043(11) -0.0050(14) -0.0245(14)
C121 0.0434(15) 0.121(3) 0.0331(12) 0.0099(15) -0.0041(11) -0.0356(17)
C65 0.0395(14) 0.072(2) 0.0563(17) 0.0128(15) -0.0101(12) 0.0016(13)
C29 0.0644(18) 0.0547(16) 0.0645(18) -0.0039(13) -0.0217(14) -0.0274(14)
C119 0.0551(16) 0.0550(16) 0.0572(16) 0.0051(13) 0.0035(13) -0.0239(13)
C87 0.075(2) 0.0367(14) 0.0667(19) 0.0054(13) -0.0162(15) -0.0097(13)
C88 0.0619(18) 0.0656(19) 0.0562(17) -0.0162(14) 0.0030(14) -0.0248(15)
C91 0.0418(14) 0.0432(15) 0.087(2) 0.0024(14) 0.0009(14) -0.0027(11)
C38 0.0668(19) 0.0491(16) 0.075(2) 0.0145(15) -0.0233(16) -0.0138(14)
C90 0.071(2) 0.066(2) 0.071(2) -0.0290(16) 0.0193(16) -0.0306(16)
C66 0.0399(15) 0.107(3) 0.0514(16) 0.0061(17) -0.0176(13) -0.0101(16)
C70 0.0478(16) 0.0621(19) 0.075(2) -0.0098(15) -0.0077(14) -0.0081(13)
C9 0.071(2) 0.0500(17) 0.105(3) 0.0073(17) -0.0236(19) -0.0294(16)
C74 0.0585(18) 0.079(2) 0.0643(18) -0.0200(16) 0.0076(14) -0.0404(16)
C99 0.076(2) 0.070(2) 0.0637(19) -0.0213(16) 0.0045(16) -0.0318(17)
C102 0.081(2) 0.062(2) 0.078(2) -0.0076(16) 0.0300(19) -0.0293(18)
C100 0.095(3) 0.073(2) 0.0528(17) -0.0089(15) 0.0124(17) -0.041(2)
C103 0.075(2) 0.0462(17) 0.074(2) -0.0025(15) -0.0004(17) 0.0087(15)
C8 0.131(4) 0.062(2) 0.074(2) 0.0017(17) -0.044(2) -0.042(2)
C26 0.100(3) 0.058(2) 0.098(3) -0.0186(18) 0.025(2) -0.048(2)
C25 0.097(3) 0.107(3) 0.100(3) -0.035(3) -0.026(2) -0.055(3)
C41 0.072(2) 0.0509(19) 0.132(4) 0.034(2) -0.003(2) -0.0095(16)
C71 0.113(3) 0.0504(19) 0.090(3) 0.0144(18) -0.012(2) -0.013(2)
C40 0.144(4) 0.052(2) 0.131(4) -0.039(2) 0.052(3) -0.045(2)
C122 0.075(4) 0.086(4) 0.031(2) 0.002(2) -0.003(2) -0.056(3)
C123 0.037(3) 0.068(4) 0.030(2) -0.002(2) 0.0039(17) -0.019(2)
C1A 0.046(4) 0.067(5) 0.032(3) -0.002(3) 0.002(2) -0.015(3)
C1B 0.083(5) 0.066(5) 0.037(3) 0.006(3) -0.015(3) -0.035(4)

loop_
_atom_type_symbol
_atom_type_description
_atom_type_scat_dispersion_real
_atom_type_scat_dispersion_imag
_atom_type_scat_source
C C 0.0181 0.0091 'International Tables Vol C Tables 4.2.6.8 and 6.1.1.4'
H H 0.0000 0.0000 'International Tables Vol C Tables 4.2.6.8 and 6.1.1.4'
N N 0.0311 0.0180 'International Tables Vol C Tables 4.2.6.8 and 6.1.1.4'
Zn Zn -1.5491 0.6778 'International Tables Vol C Tables 4.2.6.8 and 6.1.1.4'

loop_
_geom_angle_atom_site_label_1
_geom_angle_atom_site_label_2
_geom_angle_atom_site_label_3
_geom_angle
_geom_angle_site_symmetry_1
_geom_angle_site_symmetry_3
_geom_angle_publ_flag
N2 Zn1 N1 95.47(7) . . ?
C59 Zn1 N2 134.22(9) . . ?
C59 Zn1 N1 130.32(9) . . ?
N7 Zn4 N8 95.11(7) . . ?
C124 Zn4 N8 125.75(10) . . ?
C124 Zn4 N7 139.12(10) . . ?
N3 Zn2 N4 95.36(7) . . ?
C62 Zn2 N3 134.53(9) . . ?
C62 Zn2 N4 130.08(9) . . ?
N5 Zn3 N6 95.34(7) . . ?
N5 Zn3 C121 137.74(10) . . ?
C121 Zn3 N6 126.43(10) . . ?
C30 N3 Zn2 113.94(13) . . ?
C42 N3 Zn2 123.78(14) . . ?
C42 N3 C30 121.91(17) . . ?
C106 N8 Zn4 123.19(14) . . ?
C106 N8 C109 119.36(18) . . ?
C109 N8 Zn4 117.16(13) . . ?
C77 N6 Zn3 122.74(14) . . ?
C77 N6 C80 119.60(18) . . ?
C80 N6 Zn3 117.37(13) . . ?
C47 N4 Zn2 114.37(13) . . ?
C44 N4 Zn2 123.77(14) . . ?
C44 N4 C47 121.80(17) . . ?
C104 N7 Zn4 123.91(15) . . ?
C104 N7 C92 120.61(18) . . ?
C92 N7 Zn4 115.06(14) . . ?
C18 N2 Zn1 114.62(13) . . ?
C15 N2 Zn1 124.02(15) . . ?
C15 N2 C18 120.87(18) . . ?
C13 N1 Zn1 123.81(14) . . ?
C13 N1 C1 120.15(18) . . ?
C1 N1 Zn1 116.03(14) . . ?
C75 N5 Zn3 123.54(14) . . ?
C75 N5 C63 119.75(18) . . ?
C63 N5 Zn3 116.70(14) . . ?
N6 C77 C76 124.00(19) . . ?
N6 C77 C79 119.72(19) . . ?
C76 C77 C79 116.28(19) . . ?
N8 C106 C105 123.72(19) . . ?
N8 C106 C108 120.08(19) . . ?
C105 C106 C108 116.18(19) . . ?
C23 C18 N2 119.00(19) . . ?
C19 C18 N2 119.96(19) . . ?
C19 C18 C23 120.7(2) . . ?
C52 C47 N4 120.1(2) . . ?
C52 C47 C48 121.6(2) . . ?
C48 C47 N4 117.79(19) . . ?
C77 C76 H76 115.6 . . ?
C77 C76 C75 128.84(19) . . ?
C75 C76 H76 115.6 . . ?
C85 C80 N6 119.40(19) . . ?
C85 C80 C81 120.76(19) . . ?
C81 C80 N6 119.71(19) . . ?
C31 C30 N3 119.18(19) . . ?
C35 C30 N3 119.57(19) . . ?
C35 C30 C31 120.86(19) . . ?
N2 C15 C14 123.62(19) . . ?
N2 C15 C17 119.4(2) . . ?
C14 C15 C17 116.9(2) . . ?
N3 C42 C43 123.45(19) . . ?
N3 C42 C45 119.8(2) . . ?
C43 C42 C45 116.8(2) . . ?
N5 C75 C76 123.80(19) . . ?
N5 C75 C78 119.9(2) . . ?
C76 C75 C78 116.32(19) . . ?
C47 C52 C56 122.1(2) . . ?
C51 C52 C47 117.9(2) . . ?
C51 C52 C56 119.9(2) . . ?
C42 C43 H43 115.6 . . ?
C42 C43 C44 128.8(2) . . ?
C44 C43 H43 115.6 . . ?
N7 C104 C105 123.43(19) . . ?
N7 C104 C107 119.66(19) . . ?
C105 C104 C107 116.91(19) . . ?
N1 C13 C14 123.6(2) . . ?
N1 C13 C16 119.27(19) . . ?
C14 C13 C16 117.18(19) . . ?
C18 C23 C27 121.5(2) . . ?
C22 C23 C18 118.5(2) . . ?
C22 C23 C27 119.9(2) . . ?
C93 C92 N7 117.6(2) . . ?
C97 C92 N7 120.6(2) . . ?
C97 C92 C93 121.5(2) . . ?
C15 C14 C13 128.8(2) . . ?
C15 C14 H14 115.6 . . ?
C13 C14 H14 115.6 . . ?
C110 C109 N8 119.46(19) . . ?
C110 C109 C114 120.8(2) . . ?
C114 C109 N8 119.58(18) . . ?
N4 C44 C43 123.29(19) . . ?
N4 C44 C46 119.61(19) . . ?
C43 C44 C46 117.10(19) . . ?
C18 C19 C24 121.8(2) . . ?
C20 C19 C18 118.4(2) . . ?
C20 C19 C24 119.8(2) . . ?
C6 C1 N1 119.28(19) . . ?
C2 C1 N1 118.6(2) . . ?
C2 C1 C6 122.0(2) . . ?
C106 C105 H105 115.5 . . ?
C104 C105 C106 129.0(2) . . ?
C104 C105 H105 115.5 . . ?
C30 C31 C36 121.93(19) . . ?
C32 C31 C30 118.6(2) . . ?
C32 C31 C36 119.4(2) . . ?
C80 C85 C89 122.2(2) . . ?
C84 C85 C80 118.5(2) . . ?
C84 C85 C89 119.2(2) . . ?
C109 C110 C115 122.6(2) . . ?
C111 C110 C109 118.6(2) . . ?
C111 C110 C115 118.7(2) . . ?
C31 C32 H32 119.4 . . ?
C33 C32 C31 121.2(2) . . ?
C33 C32 H32 119.4 . . ?
C1 C6 C10 121.70(19) . . ?
C5 C6 C1 117.7(2) . . ?
C5 C6 C10 120.5(2) . . ?
C47 C48 C53 121.1(2) . . ?
C49 C48 C47 117.6(2) . . ?
C49 C48 C53 121.3(2) . . ?
C106 C108 H10A 109.5 . . ?
C106 C108 H10B 109.5 . . ?
C106 C108 H10C 109.5 . . ?
H10A C108 H10B 109.5 . . ?
H10A C108 H10C 109.5 . . ?
H10B C108 H10C 109.5 . . ?
C19 C20 H20 119.3 . . ?
C21 C20 C19 121.4(2) . . ?
C21 C20 H20 119.3 . . ?
C32 C33 H33 120.3 . . ?
C34 C33 C32 119.4(2) . . ?
C34 C33 H33 120.3 . . ?
C77 C79 H79A 109.5 . . ?
C77 C79 H79B 109.5 . . ?
C77 C79 H79C 109.5 . . ?
H79A C79 H79B 109.5 . . ?
H79A C79 H79C 109.5 . . ?
H79B C79 H79C 109.5 . . ?
C110 C111 H111 119.5 . . ?
C112 C111 C110 121.1(2) . . ?
C112 C111 H111 119.5 . . ?
C23 C22 H22 119.3 . . ?
C21 C22 C23 121.4(2) . . ?
C21 C22 H22 119.3 . . ?
C68 C63 N5 119.4(2) . . ?
C64 C63 N5 118.4(2) . . ?
C64 C63 C68 122.0(2) . . ?
C52 C56 H56 107.7 . . ?
C52 C56 C58 112.9(2) . . ?
C52 C56 C57 110.1(2) . . ?
C58 C56 H56 107.7 . . ?
C58 C56 C57 110.5(2) . . ?
C57 C56 H56 107.7 . . ?
C92 C93 C98 121.3(2) . . ?
C94 C93 C92 118.0(3) . . ?
C94 C93 C98 120.7(2) . . ?
C1 C2 C3 117.7(2) . . ?
C1 C2 C7 121.8(2) . . ?
C3 C2 C7 120.5(2) . . ?
C33 C34 H34 119.1 . . ?
C33 C34 C35 121.7(2) . . ?
C35 C34 H34 119.1 . . ?
C44 C46 H46A 109.5 . . ?
C44 C46 H46B 109.5 . . ?
C44 C46 H46C 109.5 . . ?
H46A C46 H46B 109.5 . . ?
H46A C46 H46C 109.5 . . ?
H46B C46 H46C 109.5 . . ?
C52 C51 H51 119.3 . . ?
C50 C51 C52 121.4(2) . . ?
C50 C51 H51 119.3 . . ?
C20 C21 H21 120.2 . . ?
C22 C21 C20 119.6(2) . . ?
C22 C21 H21 120.2 . . ?
C30 C35 C39 121.9(2) . . ?
C34 C35 C30 118.3(2) . . ?
C34 C35 C39 119.8(2) . . ?
C80 C81 C86 121.96(19) . . ?
C82 C81 C80 118.3(2) . . ?
C82 C81 C86 119.7(2) . . ?
C109 C114 C118 122.0(2) . . ?
C113 C114 C109 118.2(2) . . ?
C113 C114 C118 119.8(2) . . ?
C104 C107 H10D 109.5 . . ?
C104 C107 H10E 109.5 . . ?
C104 C107 H10F 109.5 . . ?
H10D C107 H10E 109.5 . . ?
H10D C107 H10F 109.5 . . ?
H10E C107 H10F 109.5 . . ?
C114 C113 H113 119.4 . . ?
C112 C113 C114 121.3(2) . . ?
C112 C113 H113 119.4 . . ?
C111 C112 C113 120.0(2) . . ?
C111 C112 H112 120.0 . . ?
C113 C112 H112 120.0 . . ?
C23 C27 H27 107.9 . . ?
C23 C27 C28 109.9(2) . . ?
C23 C27 C29 112.5(2) . . ?
C28 C27 H27 107.9 . . ?
C29 C27 H27 107.9 . . ?
C29 C27 C28 110.5(2) . . ?
C81 C82 H82 119.3 . . ?
C83 C82 C81 121.4(2) . . ?
C83 C82 H82 119.3 . . ?
Zn1 C59 H59A 108.7 . . ?
Zn1 C59 H59B 108.7 . . ?
H59A C59 H59B 107.6 . . ?
C60 C59 Zn1 114.34(17) . . ?
C60 C59 H59A 108.7 . . ?
C60 C59 H59B 108.7 . . ?
C110 C115 H115 108.1 . . ?
C110 C115 C116 109.9(2) . . ?
C110 C115 C117 112.2(2) . . ?
C116 C115 H115 108.1 . . ?
C116 C115 C117 110.2(2) . . ?
C117 C115 H115 108.1 . . ?
C6 C10 H10 107.6 . . ?
C6 C10 C11 113.5(2) . . ?
C6 C10 C12 109.8(2) . . ?
C11 C10 H10 107.6 . . ?
C11 C10 C12 110.6(2) . . ?
C12 C10 H10 107.6 . . ?
C6 C5 H5 119.4 . . ?
C4 C5 C6 121.3(2) . . ?
C4 C5 H5 119.4 . . ?
H61A C61 H61B 107.7 . . ?
C60 C61 H61A 108.9 . . ?
C60 C61 H61B 108.9 . . ?
C60 C61 C62 113.2(2) . . ?
C62 C61 H61A 108.9 . . ?
C62 C61 H61B 108.9 . . ?
C75 C78 H78A 109.5 . . ?
C75 C78 H78B 109.5 . . ?
C75 C78 H78C 109.5 . . ?
H78A C78 H78B 109.5 . . ?
H78A C78 H78C 109.5 . . ?
H78B C78 H78C 109.5 . . ?
C81 C86 H86 107.9 . . ?
C81 C86 C88 112.8(2) . . ?
C87 C86 C81 110.2(2) . . ?
C87 C86 H86 107.9 . . ?
C87 C86 C88 110.2(2) . . ?
C88 C86 H86 107.9 . . ?
C92 C97 C101 121.8(2) . . ?
C96 C97 C92 117.4(3) . . ?
C96 C97 C101 120.7(3) . . ?
C13 C16 H16A 109.5 . . ?
C13 C16 H16B 109.5 . . ?
C13 C16 H16C 109.5 . . ?
H16A C16 H16B 109.5 . . ?
H16A C16 H16C 109.5 . . ?
H16B C16 H16C 109.5 . . ?
C82 C83 H83 120.1 . . ?
C84 C83 C82 119.8(2) . . ?
C84 C83 H83 120.1 . . ?
C48 C53 H53 107.1 . . ?
C48 C53 C54 113.1(2) . . ?
C48 C53 C55 112.1(2) . . ?
C54 C53 H53 107.1 . . ?
C55 C53 H53 107.1 . . ?
C55 C53 C54 110.0(2) . . ?
C63 C68 C72 121.8(2) . . ?
C67 C68 C63 117.3(3) . . ?
C67 C68 C72 120.7(3) . . ?
C15 C17 H17A 109.5 . . ?
C15 C17 H17B 109.5 . . ?
C15 C17 H17C 109.5 . . ?
H17A C17 H17B 109.5 . . ?
H17A C17 H17C 109.5 . . ?
H17B C17 H17C 109.5 . . ?
C48 C49 H49 119.2 . . ?
C50 C49 C48 121.6(2) . . ?
C50 C49 H49 119.2 . . ?
C63 C64 C69 121.0(2) . . ?
C65 C64 C63 117.6(3) . . ?
C65 C64 C69 121.3(3) . . ?
C114 C118 H118 107.5 . . ?
C114 C118 C120 109.8(2) . . ?
C114 C118 C119 112.8(2) . . ?
C120 C118 H118 107.5 . . ?
C119 C118 H118 107.5 . . ?
C119 C118 C120 111.4(2) . . ?
C51 C50 H50 120.0 . . ?
C49 C50 C51 119.9(2) . . ?
C49 C50 H50 120.0 . . ?
C85 C89 H89 108.0 . . ?
C85 C89 C91 110.2(2) . . ?
C85 C89 C90 112.6(2) . . ?
C91 C89 H89 108.0 . . ?
C91 C89 C90 110.0(2) . . ?
C90 C89 H89 108.0 . . ?
C59 C60 H60A 108.8 . . ?
C59 C60 H60B 108.8 . . ?
C61 C60 C59 113.9(2) . . ?
C61 C60 H60A 108.8 . . ?
C61 C60 H60B 108.8 . . ?
H60A C60 H60B 107.7 . . ?
C93 C94 H94 119.4 . . ?
C95 C94 C93 121.3(3) . . ?
C95 C94 H94 119.4 . . ?
Zn2 C62 H62A 108.7 . . ?
Zn2 C62 H62B 108.7 . . ?
C61 C62 Zn2 114.03(17) . . ?
C61 C62 H62A 108.7 . . ?
C61 C62 H62B 108.7 . . ?
H62A C62 H62B 107.6 . . ?
C85 C84 H84 119.4 . . ?
C83 C84 C85 121.3(2) . . ?
C83 C84 H84 119.4 . . ?
C31 C36 H36 108.0 . . ?
C31 C36 C37 110.4(2) . . ?
C31 C36 C38 112.1(2) . . ?
C37 C36 H36 108.0 . . ?
C38 C36 H36 108.0 . . ?
C38 C36 C37 110.1(2) . . ?
C56 C58 H58A 109.5 . . ?
C56 C58 H58B 109.5 . . ?
C56 C58 H58C 109.5 . . ?
H58A C58 H58B 109.5 . . ?
H58A C58 H58C 109.5 . . ?
H58B C58 H58C 109.5 . . ?
C68 C72 H72 107.5 . . ?
C68 C72 C73 110.0(2) . . ?
C68 C72 C74 113.8(2) . . ?
C73 C72 H72 107.5 . . ?
C74 C72 H72 107.5 . . ?
C74 C72 C73 110.4(2) . . ?
C19 C24 H24 107.5 . . ?
C26 C24 C19 111.0(2) . . ?
C26 C24 H24 107.5 . . ?
C25 C24 C19 111.4(3) . . ?
C25 C24 H24 107.5 . . ?
C25 C24 C26 111.7(3) . . ?
C42 C45 H45A 109.5 . . ?
C42 C45 H45B 109.5 . . ?
C42 C45 H45C 109.5 . . ?
H45A C45 H45B 109.5 . . ?
H45A C45 H45C 109.5 . . ?
H45B C45 H45C 109.5 . . ?
C2 C3 H3 119.4 . . ?
C4 C3 C2 121.1(2) . . ?
C4 C3 H3 119.4 . . ?
C115 C116 H11A 109.5 . . ?
C115 C116 H11B 109.5 . . ?
C115 C116 H11C 109.5 . . ?
H11A C116 H11B 109.5 . . ?
H11A C116 H11C 109.5 . . ?
H11B C116 H11C 109.5 . . ?
C35 C39 H39 107.4 . . ?
C41 C39 C35 111.5(3) . . ?
C41 C39 H39 107.4 . . ?
C41 C39 C40 111.3(3) . . ?
C40 C39 C35 111.6(3) . . ?
C40 C39 H39 107.4 . . ?
C5 C4 C3 120.2(2) . . ?
C5 C4 H4 119.9 . . ?
C3 C4 H4 119.9 . . ?
C36 C37 H37A 109.5 . . ?
C36 C37 H37B 109.5 . . ?
C36 C37 H37C 109.5 . . ?
H37A C37 H37B 109.5 . . ?
H37A C37 H37C 109.5 . . ?
H37B C37 H37C 109.5 . . ?
C93 C98 H98 106.8 . . ?
C93 C98 C99 113.7(2) . . ?
C93 C98 C100 111.9(2) . . ?
C99 C98 H98 106.8 . . ?
C99 C98 C100 110.3(2) . . ?
C100 C98 H98 106.8 . . ?
C56 C57 H57A 109.5 . . ?
C56 C57 H57B 109.5 . . ?
C56 C57 H57C 109.5 . . ?
H57A C57 H57B 109.5 . . ?
H57A C57 H57C 109.5 . . ?
H57B C57 H57C 109.5 . . ?
C27 C28 H28A 109.5 . . ?
C27 C28 H28B 109.5 . . ?
C27 C28 H28C 109.5 . . ?
H28A C28 H28B 109.5 . . ?
H28A C28 H28C 109.5 . . ?
H28B C28 H28C 109.5 . . ?
C2 C7 H7 107.6 . . ?
C2 C7 C9 113.2(3) . . ?
C2 C7 C8 111.4(3) . . ?
C9 C7 H7 107.6 . . ?
C8 C7 H7 107.6 . . ?
C8 C7 C9 109.1(3) . . ?
C64 C69 H69 106.7 . . ?
C64 C69 C70 112.7(3) . . ?
C64 C69 C71 113.5(3) . . ?
C70 C69 H69 106.7 . . ?
C70 C69 C71 110.0(3) . . ?
C71 C69 H69 106.7 . . ?
C97 C96 H96 119.2 . . ?
C95 C96 C97 121.6(3) . . ?
C95 C96 H96 119.2 . . ?
C10 C11 H11J 109.5 . . ?
C10 C11 H11K 109.5 . . ?
C10 C11 H11L 109.5 . . ?
H11J C11 H11K 109.5 . . ?
H11J C11 H11L 109.5 . . ?
H11K C11 H11L 109.5 . . ?
C94 C95 C96 120.2(3) . . ?
C94 C95 H95 119.9 . . ?
C96 C95 H95 119.9 . . ?
Zn4 C124 H12A 107.5 . . ?
Zn4 C124 H12B 107.5 . . ?
Zn4 C124 H12C 107.8 . . ?
Zn4 C124 H12D 107.8 . . ?
H12A C124 H12B 107.0 . . ?
H12C C124 H12D 107.1 . . ?
C123 C124 Zn4 119.2(2) . . ?
C123 C124 H12A 107.5 . . ?
C123 C124 H12B 107.5 . . ?
C1B C124 Zn4 118.0(4) . . ?
C1B C124 H12C 107.8 . . ?
C1B C124 H12D 107.8 . . ?
C97 C101 H101 107.6 . . ?
C97 C101 C102 111.2(2) . . ?
C97 C101 C103 112.9(3) . . ?
C102 C101 H101 107.6 . . ?
C102 C101 C103 109.6(3) . . ?
C103 C101 H101 107.6 . . ?
C68 C67 H67 119.5 . . ?
C66 C67 C68 121.1(3) . . ?
C66 C67 H67 119.5 . . ?
C10 C12 H12P 109.5 . . ?
C10 C12 H12Q 109.5 . . ?
C10 C12 H12R 109.5 . . ?
H12P C12 H12Q 109.5 . . ?
H12P C12 H12R 109.5 . . ?
H12Q C12 H12R 109.5 . . ?
C53 C54 H54A 109.5 . . ?
C53 C54 H54B 109.5 . . ?
C53 C54 H54C 109.5 . . ?
H54A C54 H54B 109.5 . . ?
H54A C54 H54C 109.5 . . ?
H54B C54 H54C 109.5 . . ?
C115 C117 H11D 109.5 . . ?
C115 C117 H11E 109.5 . . ?
C115 C117 H11F 109.5 . . ?
H11D C117 H11E 109.5 . . ?
H11D C117 H11F 109.5 . . ?
H11E C117 H11F 109.5 . . ?
C118 C120 H12E 109.5 . . ?
C118 C120 H12F 109.5 . . ?
C118 C120 H12G 109.5 . . ?
H12E C120 H12F 109.5 . . ?
H12E C120 H12G 109.5 . . ?
H12F C120 H12G 109.5 . . ?
C72 C73 H73A 109.5 . . ?
C72 C73 H73B 109.5 . . ?
C72 C73 H73C 109.5 . . ?
H73A C73 H73B 109.5 . . ?
H73A C73 H73C 109.5 . . ?
H73B C73 H73C 109.5 . . ?
C53 C55 H55A 109.5 . . ?
C53 C55 H55B 109.5 . . ?
C53 C55 H55C 109.5 . . ?
H55A C55 H55B 109.5 . . ?
H55A C55 H55C 109.5 . . ?
H55B C55 H55C 109.5 . . ?
Zn3 C121 H12H 107.0 . . ?
Zn3 C121 H12I 107.0 . . ?
Zn3 C121 H12J 107.9 . . ?
Zn3 C121 H12K 107.9 . . ?
H12H C121 H12I 106.7 . . ?
H12J C121 H12K 107.2 . . ?
C122 C121 Zn3 121.3(3) . . ?
C122 C121 H12H 107.0 . . ?
C122 C121 H12I 107.0 . . ?
C1A C121 Zn3 117.7(3) . . ?
C1A C121 H12J 107.9 . . ?
C1A C121 H12K 107.9 . . ?
C64 C65 H65 119.4 . . ?
C66 C65 C64 121.2(3) . . ?
C66 C65 H65 119.4 . . ?
C27 C29 H29A 109.5 . . ?
C27 C29 H29B 109.5 . . ?
C27 C29 H29C 109.5 . . ?
H29A C29 H29B 109.5 . . ?
H29A C29 H29C 109.5 . . ?
H29B C29 H29C 109.5 . . ?
C118 C119 H11G 109.5 . . ?
C118 C119 H11H 109.5 . . ?
C118 C119 H11I 109.5 . . ?
H11G C119 H11H 109.5 . . ?
H11G C119 H11I 109.5 . . ?
H11H C119 H11I 109.5 . . ?
C86 C87 H87A 109.5 . . ?
C86 C87 H87B 109.5 . . ?
C86 C87 H87C 109.5 . . ?
H87A C87 H87B 109.5 . . ?
H87A C87 H87C 109.5 . . ?
H87B C87 H87C 109.5 . . ?
C86 C88 H88A 109.5 . . ?
C86 C88 H88B 109.5 . . ?
C86 C88 H88C 109.5 . . ?
H88A C88 H88B 109.5 . . ?
H88A C88 H88C 109.5 . . ?
H88B C88 H88C 109.5 . . ?
C89 C91 H91A 109.5 . . ?
C89 C91 H91B 109.5 . . ?
C89 C91 H91C 109.5 . . ?
H91A C91 H91B 109.5 . . ?
H91A C91 H91C 109.5 . . ?
H91B C91 H91C 109.5 . . ?
C36 C38 H38A 109.5 . . ?
C36 C38 H38B 109.5 . . ?
C36 C38 H38C 109.5 . . ?
H38A C38 H38B 109.5 . . ?
H38A C38 H38C 109.5 . . ?
H38B C38 H38C 109.5 . . ?
C89 C90 H90A 109.5 . . ?
C89 C90 H90B 109.5 . . ?
C89 C90 H90C 109.5 . . ?
H90A C90 H90B 109.5 . . ?
H90A C90 H90C 109.5 . . ?
H90B C90 H90C 109.5 . . ?
C67 C66 H66 119.6 . . ?
C65 C66 C67 120.7(3) . . ?
C65 C66 H66 119.6 . . ?
C69 C70 H70A 109.5 . . ?
C69 C70 H70B 109.5 . . ?
C69 C70 H70C 109.5 . . ?
H70A C70 H70B 109.5 . . ?
H70A C70 H70C 109.5 . . ?
H70B C70 H70C 109.5 . . ?
C7 C9 H9A 109.5 . . ?
C7 C9 H9B 109.5 . . ?
C7 C9 H9C 109.5 . . ?
H9A C9 H9B 109.5 . . ?
H9A C9 H9C 109.5 . . ?
H9B C9 H9C 109.5 . . ?
C72 C74 H74A 109.5 . . ?
C72 C74 H74B 109.5 . . ?
C72 C74 H74C 109.5 . . ?
H74A C74 H74B 109.5 . . ?
H74A C74 H74C 109.5 . . ?
H74B C74 H74C 109.5 . . ?
C98 C99 H99A 109.5 . . ?
C98 C99 H99B 109.5 . . ?
C98 C99 H99C 109.5 . . ?
H99A C99 H99B 109.5 . . ?
H99A C99 H99C 109.5 . . ?
H99B C99 H99C 109.5 . . ?
C101 C102 H10G 109.5 . . ?
C101 C102 H10H 109.5 . . ?
C101 C102 H10I 109.5 . . ?
H10G C102 H10H 109.5 . . ?
H10G C102 H10I 109.5 . . ?
H10H C102 H10I 109.5 . . ?
C98 C100 H10J 109.5 . . ?
C98 C100 H10K 109.5 . . ?
C98 C100 H10L 109.5 . . ?
H10J C100 H10K 109.5 . . ?
H10J C100 H10L 109.5 . . ?
H10K C100 H10L 109.5 . . ?
C101 C103 H10M 109.5 . . ?
C101 C103 H10N 109.5 . . ?
C101 C103 H10O 109.5 . . ?
H10M C103 H10N 109.5 . . ?
H10M C103 H10O 109.5 . . ?
H10N C103 H10O 109.5 . . ?
C7 C8 H8A 109.5 . . ?
C7 C8 H8B 109.5 . . ?
C7 C8 H8C 109.5 . . ?
H8A C8 H8B 109.5 . . ?
H8A C8 H8C 109.5 . . ?
H8B C8 H8C 109.5 . . ?
C24 C26 H26A 109.5 . . ?
C24 C26 H26B 109.5 . . ?
C24 C26 H26C 109.5 . . ?
H26A C26 H26B 109.5 . . ?
H26A C26 H26C 109.5 . . ?
H26B C26 H26C 109.5 . . ?
C24 C25 H25A 109.5 . . ?
C24 C25 H25B 109.5 . . ?
C24 C25 H25C 109.5 . . ?
H25A C25 H25B 109.5 . . ?
H25A C25 H25C 109.5 . . ?
H25B C25 H25C 109.5 . . ?
C39 C41 H41A 109.5 . . ?
C39 C41 H41B 109.5 . . ?
C39 C41 H41C 109.5 . . ?
H41A C41 H41B 109.5 . . ?
H41A C41 H41C 109.5 . . ?
H41B C41 H41C 109.5 . . ?
C69 C71 H71A 109.5 . . ?
C69 C71 H71B 109.5 . . ?
C69 C71 H71C 109.5 . . ?
H71A C71 H71B 109.5 . . ?
H71A C71 H71C 109.5 . . ?
H71B C71 H71C 109.5 . . ?
C39 C40 H40A 109.5 . . ?
C39 C40 H40B 109.5 . . ?
C39 C40 H40C 109.5 . . ?
H40A C40 H40B 109.5 . . ?
H40A C40 H40C 109.5 . . ?
H40B C40 H40C 109.5 . . ?
C121 C122 H12L 108.9 . . ?
C121 C122 H12M 108.9 . . ?
H12L C122 H12M 107.8 . . ?
C123 C122 C121 113.2(5) . . ?
C123 C122 H12L 108.9 . . ?
C123 C122 H12M 108.9 . . ?
C124 C123 H12N 109.1 . . ?
C124 C123 H12O 109.1 . . ?
C122 C123 C124 112.5(5) . . ?
C122 C123 H12N 109.1 . . ?
C122 C123 H12O 109.1 . . ?
H12N C123 H12O 107.8 . . ?
C121 C1A H1AA 108.7 . . ?
C121 C1A H1AB 108.7 . . ?
H1AA C1A H1AB 107.6 . . ?
C1B C1A C121 114.2(7) . . ?
C1B C1A H1AA 108.7 . . ?
C1B C1A H1AB 108.7 . . ?
C124 C1B H1BA 109.2 . . ?
C124 C1B H1BB 109.2 . . ?
C1A C1B C124 112.2(7) . . ?
C1A C1B H1BA 109.2 . . ?
C1A C1B H1BB 109.2 . . ?
H1BA C1B H1BB 107.9 . . ?

loop_
_geom_bond_atom_site_label_1
_geom_bond_atom_site_label_2
_geom_bond_distance
_geom_bond_site_symmetry_2
_geom_bond_publ_flag
Zn1 N2 1.9593(17) . ?
Zn1 N1 1.9651(18) . ?
Zn1 C59 1.945(2) . ?
Zn4 N8 1.9822(17) . ?
Zn4 N7 1.9721(17) . ?
Zn4 C124 1.961(3) . ?
Zn2 N3 1.9591(17) . ?
Zn2 N4 1.9710(17) . ?
Zn2 C62 1.943(2) . ?
Zn3 N6 1.9850(18) . ?
Zn3 N5 1.9675(18) . ?
Zn3 C121 1.970(3) . ?
N3 C30 1.437(3) . ?
N3 C42 1.327(3) . ?
N8 C106 1.332(3) . ?
N8 C109 1.437(3) . ?
N6 C77 1.329(3) . ?
N6 C80 1.436(3) . ?
N4 C47 1.442(3) . ?
N4 C44 1.322(3) . ?
N7 C104 1.335(3) . ?
N7 C92 1.429(3) . ?
N2 C18 1.434(3) . ?
N2 C15 1.322(3) . ?
N1 C13 1.323(3) . ?
N1 C1 1.443(3) . ?
N5 C75 1.327(3) . ?
N5 C63 1.441(3) . ?
C77 C76 1.400(3) . ?
C77 C79 1.512(3) . ?
C106 C105 1.407(3) . ?
C106 C108 1.510(3) . ?
C18 C23 1.410(3) . ?
C18 C19 1.406(3) . ?
C47 C52 1.404(3) . ?
C47 C48 1.407(3) . ?
C76 H76 0.9500 . ?
C76 C75 1.403(3) . ?
C80 C85 1.408(3) . ?
C80 C81 1.409(3) . ?
C30 C31 1.405(3) . ?
C30 C35 1.399(3) . ?
C15 C14 1.400(3) . ?
C15 C17 1.515(3) . ?
C42 C43 1.406(3) . ?
C42 C45 1.510(3) . ?
C75 C78 1.521(3) . ?
C52 C56 1.516(3) . ?
C52 C51 1.396(3) . ?
C43 H43 0.9500 . ?
C43 C44 1.408(3) . ?
C104 C105 1.397(3) . ?
C104 C107 1.513(3) . ?
C13 C14 1.409(3) . ?
C13 C16 1.513(3) . ?
C23 C22 1.387(3) . ?
C23 C27 1.525(3) . ?
C92 C93 1.411(4) . ?
C92 C97 1.406(3) . ?
C14 H14 0.9500 . ?
C109 C110 1.406(3) . ?
C109 C114 1.408(3) . ?
C44 C46 1.513(3) . ?
C19 C20 1.389(3) . ?
C19 C24 1.525(3) . ?
C1 C6 1.403(3) . ?
C1 C2 1.402(3) . ?
C105 H105 0.9500 . ?
C31 C32 1.397(3) . ?
C31 C36 1.518(3) . ?
C85 C89 1.522(3) . ?
C85 C84 1.393(3) . ?
C110 C111 1.393(3) . ?
C110 C115 1.523(3) . ?
C32 H32 0.9500 . ?
C32 C33 1.382(3) . ?
C6 C10 1.516(3) . ?
C6 C5 1.399(3) . ?
C48 C53 1.523(3) . ?
C48 C49 1.398(3) . ?
C108 H10A 0.9800 . ?
C108 H10B 0.9800 . ?
C108 H10C 0.9800 . ?
C20 H20 0.9500 . ?
C20 C21 1.384(4) . ?
C33 H33 0.9500 . ?
C33 C34 1.379(4) . ?
C79 H79A 0.9800 . ?
C79 H79B 0.9800 . ?
C79 H79C 0.9800 . ?
C111 H111 0.9500 . ?
C111 C112 1.378(4) . ?
C22 H22 0.9500 . ?
C22 C21 1.382(4) . ?
C63 C68 1.411(4) . ?
C63 C64 1.401(4) . ?
C56 H56 1.0000 . ?
C56 C58 1.528(3) . ?
C56 C57 1.528(4) . ?
C93 C94 1.397(4) . ?
C93 C98 1.519(4) . ?
C2 C3 1.403(3) . ?
C2 C7 1.523(4) . ?
C34 H34 0.9500 . ?
C34 C35 1.396(3) . ?
C46 H46A 0.9800 . ?
C46 H46B 0.9800 . ?
C46 H46C 0.9800 . ?
C51 H51 0.9500 . ?
C51 C50 1.377(4) . ?
C21 H21 0.9500 . ?
C35 C39 1.515(3) . ?
C81 C82 1.391(3) . ?
C81 C86 1.519(3) . ?
C114 C113 1.396(3) . ?
C114 C118 1.515(3) . ?
C107 H10D 0.9800 . ?
C107 H10E 0.9800 . ?
C107 H10F 0.9800 . ?
C113 H113 0.9500 . ?
C113 C112 1.380(4) . ?
C112 H112 0.9500 . ?
C27 H27 1.0000 . ?
C27 C28 1.532(4) . ?
C27 C29 1.528(4) . ?
C82 H82 0.9500 . ?
C82 C83 1.385(4) . ?
C59 H59A 0.9900 . ?
C59 H59B 0.9900 . ?
C59 C60 1.528(3) . ?
C115 H115 1.0000 . ?
C115 C116 1.526(4) . ?
C115 C117 1.538(4) . ?
C10 H10 1.0000 . ?
C10 C11 1.526(4) . ?
C10 C12 1.528(4) . ?
C5 H5 0.9500 . ?
C5 C4 1.377(4) . ?
C61 H61A 0.9900 . ?
C61 H61B 0.9900 . ?
C61 C60 1.517(3) . ?
C61 C62 1.539(3) . ?
C78 H78A 0.9800 . ?
C78 H78B 0.9800 . ?
C78 H78C 0.9800 . ?
C86 H86 1.0000 . ?
C86 C87 1.518(4) . ?
C86 C88 1.528(4) . ?
C97 C96 1.397(4) . ?
C97 C101 1.515(4) . ?
C16 H16A 0.9800 . ?
C16 H16B 0.9800 . ?
C16 H16C 0.9800 . ?
C83 H83 0.9500 . ?
C83 C84 1.378(4) . ?
C53 H53 1.0000 . ?
C53 C54 1.537(4) . ?
C53 C55 1.525(4) . ?
C68 C72 1.516(4) . ?
C68 C67 1.397(4) . ?
C17 H17A 0.9800 . ?
C17 H17B 0.9800 . ?
C17 H17C 0.9800 . ?
C49 H49 0.9500 . ?
C49 C50 1.376(4) . ?
C64 C69 1.518(4) . ?
C64 C65 1.394(4) . ?
C118 H118 1.0000 . ?
C118 C120 1.528(4) . ?
C118 C119 1.526(4) . ?
C50 H50 0.9500 . ?
C89 H89 1.0000 . ?
C89 C91 1.529(4) . ?
C89 C90 1.533(4) . ?
C60 H60A 0.9900 . ?
C60 H60B 0.9900 . ?
C94 H94 0.9500 . ?
C94 C95 1.365(5) . ?
C62 H62A 0.9900 . ?
C62 H62B 0.9900 . ?
C84 H84 0.9500 . ?
C36 H36 1.0000 . ?
C36 C37 1.536(4) . ?
C36 C38 1.524(4) . ?
C58 H58A 0.9800 . ?
C58 H58B 0.9800 . ?
C58 H58C 0.9800 . ?
C72 H72 1.0000 . ?
C72 C73 1.537(3) . ?
C72 C74 1.530(4) . ?
C24 H24 1.0000 . ?
C24 C26 1.516(4) . ?
C24 C25 1.515(5) . ?
C45 H45A 0.9800 . ?
C45 H45B 0.9800 . ?
C45 H45C 0.9800 . ?
C3 H3 0.9500 . ?
C3 C4 1.379(4) . ?
C116 H11A 0.9800 . ?
C116 H11B 0.9800 . ?
C116 H11C 0.9800 . ?
C39 H39 1.0000 . ?
C39 C41 1.511(5) . ?
C39 C40 1.513(5) . ?
C4 H4 0.9500 . ?
C37 H37A 0.9800 . ?
C37 H37B 0.9800 . ?
C37 H37C 0.9800 . ?
C98 H98 1.0000 . ?
C98 C99 1.520(4) . ?
C98 C100 1.528(4) . ?
C57 H57A 0.9800 . ?
C57 H57B 0.9800 . ?
C57 H57C 0.9800 . ?
C28 H28A 0.9800 . ?
C28 H28B 0.9800 . ?
C28 H28C 0.9800 . ?
C7 H7 1.0000 . ?
C7 C9 1.526(4) . ?
C7 C8 1.524(5) . ?
C69 H69 1.0000 . ?
C69 C70 1.527(4) . ?
C69 C71 1.537(4) . ?
C96 H96 0.9500 . ?
C96 C95 1.381(5) . ?
C11 H11J 0.9800 . ?
C11 H11K 0.9800 . ?
C11 H11L 0.9800 . ?
C95 H95 0.9500 . ?
C124 H12A 0.9900 . ?
C124 H12B 0.9900 . ?
C124 H12C 0.9900 . ?
C124 H12D 0.9900 . ?
C124 C123 1.557(5) . ?
C124 C1B 1.532(8) . ?
C101 H101 1.0000 . ?
C101 C102 1.534(4) . ?
C101 C103 1.536(4) . ?
C67 H67 0.9500 . ?
C67 C66 1.375(5) . ?
C12 H12P 0.9800 . ?
C12 H12Q 0.9800 . ?
C12 H12R 0.9800 . ?
C54 H54A 0.9800 . ?
C54 H54B 0.9800 . ?
C54 H54C 0.9800 . ?
C117 H11D 0.9800 . ?
C117 H11E 0.9800 . ?
C117 H11F 0.9800 . ?
C120 H12E 0.9800 . ?
C120 H12F 0.9800 . ?
C120 H12G 0.9800 . ?
C73 H73A 0.9800 . ?
C73 H73B 0.9800 . ?
C73 H73C 0.9800 . ?
C55 H55A 0.9800 . ?
C55 H55B 0.9800 . ?
C55 H55C 0.9800 . ?
C121 H12H 0.9900 . ?
C121 H12I 0.9900 . ?
C121 H12J 0.9900 . ?
C121 H12K 0.9900 . ?
C121 C122 1.521(6) . ?
C121 C1A 1.573(7) . ?
C65 H65 0.9500 . ?
C65 C66 1.372(5) . ?
C29 H29A 0.9800 . ?
C29 H29B 0.9800 . ?
C29 H29C 0.9800 . ?
C119 H11G 0.9800 . ?
C119 H11H 0.9800 . ?
C119 H11I 0.9800 . ?
C87 H87A 0.9800 . ?
C87 H87B 0.9800 . ?
C87 H87C 0.9800 . ?
C88 H88A 0.9800 . ?
C88 H88B 0.9800 . ?
C88 H88C 0.9800 . ?
C91 H91A 0.9800 . ?
C91 H91B 0.9800 . ?
C91 H91C 0.9800 . ?
C38 H38A 0.9800 . ?
C38 H38B 0.9800 . ?
C38 H38C 0.9800 . ?
C90 H90A 0.9800 . ?
C90 H90B 0.9800 . ?
C90 H90C 0.9800 . ?
C66 H66 0.9500 . ?
C70 H70A 0.9800 . ?
C70 H70B 0.9800 . ?
C70 H70C 0.9800 . ?
C9 H9A 0.9800 . ?
C9 H9B 0.9800 . ?
C9 H9C 0.9800 . ?
C74 H74A 0.9800 . ?
C74 H74B 0.9800 . ?
C74 H74C 0.9800 . ?
C99 H99A 0.9800 . ?
C99 H99B 0.9800 . ?
C99 H99C 0.9800 . ?
C102 H10G 0.9800 . ?
C102 H10H 0.9800 . ?
C102 H10I 0.9800 . ?
C100 H10J 0.9800 . ?
C100 H10K 0.9800 . ?
C100 H10L 0.9800 . ?
C103 H10M 0.9800 . ?
C103 H10N 0.9800 . ?
C103 H10O 0.9800 . ?
C8 H8A 0.9800 . ?
C8 H8B 0.9800 . ?
C8 H8C 0.9800 . ?
C26 H26A 0.9800 . ?
C26 H26B 0.9800 . ?
C26 H26C 0.9800 . ?
C25 H25A 0.9800 . ?
C25 H25B 0.9800 . ?
C25 H25C 0.9800 . ?
C41 H41A 0.9800 . ?
C41 H41B 0.9800 . ?
C41 H41C 0.9800 . ?
C71 H71A 0.9800 . ?
C71 H71B 0.9800 . ?
C71 H71C 0.9800 . ?
C40 H40A 0.9800 . ?
C40 H40B 0.9800 . ?
C40 H40C 0.9800 . ?
C122 H12L 0.9900 . ?
C122 H12M 0.9900 . ?
C122 C123 1.498(8) . ?
C123 H12N 0.9900 . ?
C123 H12O 0.9900 . ?
C1A H1AA 0.9900 . ?
C1A H1AB 0.9900 . ?
C1A C1B 1.445(12) . ?
C1B H1BA 0.9900 . ?
C1B H1BB 0.9900 . ?

loop_
_geom_torsion_atom_site_label_1
_geom_torsion_atom_site_label_2
_geom_torsion_atom_site_label_3
_geom_torsion_atom_site_label_4
_geom_torsion
_geom_torsion_site_symmetry_1
_geom_torsion_site_symmetry_2
_geom_torsion_site_symmetry_3
_geom_torsion_site_symmetry_4
_geom_torsion_publ_flag
Zn1 N2 C18 C23 92.3(2) . . . . ?
Zn1 N2 C18 C19 -81.1(2) . . . . ?
Zn1 N2 C15 C14 -4.1(3) . . . . ?
Zn1 N2 C15 C17 177.26(16) . . . . ?
Zn1 N1 C13 C14 1.1(3) . . . . ?
Zn1 N1 C13 C16 -179.25(16) . . . . ?
Zn1 N1 C1 C6 95.0(2) . . . . ?
Zn1 N1 C1 C2 -80.4(2) . . . . ?
Zn1 C59 C60 C61 -172.42(19) . . . . ?
Zn4 N8 C106 C105 6.9(3) . . . . ?
Zn4 N8 C106 C108 -174.83(15) . . . . ?
Zn4 N8 C109 C110 -100.6(2) . . . . ?
Zn4 N8 C109 C114 75.1(2) . . . . ?
Zn4 N7 C104 C105 0.7(3) . . . . ?
Zn4 N7 C104 C107 -178.59(15) . . . . ?
Zn4 N7 C92 C93 72.4(2) . . . . ?
Zn4 N7 C92 C97 -100.9(2) . . . . ?
Zn4 C124 C123 C122 -77.5(5) . . . . ?
Zn4 C124 C1B C1A 67.9(7) . . . . ?
Zn2 N3 C30 C31 91.4(2) . . . . ?
Zn2 N3 C30 C35 -81.5(2) . . . . ?
Zn2 N3 C42 C43 -3.7(3) . . . . ?
Zn2 N3 C42 C45 177.81(18) . . . . ?
Zn2 N4 C47 C52 96.3(2) . . . . ?
Zn2 N4 C47 C48 -76.3(2) . . . . ?
Zn2 N4 C44 C43 3.5(3) . . . . ?
Zn2 N4 C44 C46 -177.11(15) . . . . ?
Zn3 N6 C77 C76 6.5(3) . . . . ?
Zn3 N6 C77 C79 -174.21(16) . . . . ?
Zn3 N6 C80 C85 -100.0(2) . . . . ?
Zn3 N6 C80 C81 75.8(2) . . . . ?
Zn3 N5 C75 C76 -2.0(3) . . . . ?
Zn3 N5 C75 C78 179.12(16) . . . . ?
Zn3 N5 C63 C68 -99.4(2) . . . . ?
Zn3 N5 C63 C64 76.1(2) . . . . ?
Zn3 C121 C122 C123 64.3(6) . . . . ?
Zn3 C121 C1A C1B -86.0(7) . . . . ?
N3 C30 C31 C32 -173.3(2) . . . . ?
N3 C30 C31 C36 3.3(3) . . . . ?
N3 C30 C35 C34 172.2(2) . . . . ?
N3 C30 C35 C39 -8.0(3) . . . . ?
N3 C42 C43 C44 -8.3(4) . . . . ?
N8 C106 C105 C104 6.4(3) . . . . ?
N8 C109 C110 C111 176.46(19) . . . . ?
N8 C109 C110 C115 -0.7(3) . . . . ?
N8 C109 C114 C113 -177.1(2) . . . . ?
N8 C109 C114 C118 5.6(3) . . . . ?
N6 C77 C76 C75 6.7(4) . . . . ?
N6 C80 C85 C89 -2.0(3) . . . . ?
N6 C80 C85 C84 174.8(2) . . . . ?
N6 C80 C81 C82 -175.33(19) . . . . ?
N6 C80 C81 C86 6.8(3) . . . . ?
N4 C47 C52 C56 1.7(3) . . . . ?
N4 C47 C52 C51 -173.4(2) . . . . ?
N4 C47 C48 C53 -3.9(3) . . . . ?
N4 C47 C48 C49 173.7(2) . . . . ?
N7 C104 C105 C106 -10.8(4) . . . . ?
N7 C92 C93 C94 -173.7(2) . . . . ?
N7 C92 C93 C98 5.1(3) . . . . ?
N7 C92 C97 C96 172.2(2) . . . . ?
N7 C92 C97 C101 -5.2(3) . . . . ?
N2 C18 C23 C22 -173.6(2) . . . . ?
N2 C18 C23 C27 3.3(3) . . . . ?
N2 C18 C19 C20 173.0(2) . . . . ?
N2 C18 C19 C24 -6.9(3) . . . . ?
N2 C15 C14 C13 -4.7(4) . . . . ?
N1 C13 C14 C15 6.4(4) . . . . ?
N1 C1 C6 C10 -0.8(3) . . . . ?
N1 C1 C6 C5 -177.0(2) . . . . ?
N1 C1 C2 C3 177.3(2) . . . . ?
N1 C1 C2 C7 -1.2(3) . . . . ?
N5 C63 C68 C72 1.7(3) . . . . ?
N5 C63 C68 C67 177.5(2) . . . . ?
N5 C63 C64 C69 -1.3(3) . . . . ?
N5 C63 C64 C65 -178.4(2) . . . . ?
C77 N6 C80 C85 74.0(3) . . . . ?
C77 N6 C80 C81 -110.2(2) . . . . ?
C77 C76 C75 N5 -9.3(4) . . . . ?
C77 C76 C75 C78 169.6(2) . . . . ?
C106 N8 C109 C110 73.5(3) . . . . ?
C106 N8 C109 C114 -110.9(2) . . . . ?
C18 N2 C15 C14 167.46(19) . . . . ?
C18 N2 C15 C17 -11.2(3) . . . . ?
C18 C23 C22 C21 0.7(3) . . . . ?
C18 C23 C27 C28 -104.8(3) . . . . ?
C18 C23 C27 C29 131.6(2) . . . . ?
C18 C19 C20 C21 0.4(4) . . . . ?
C18 C19 C24 C26 -110.2(3) . . . . ?
C18 C19 C24 C25 124.7(3) . . . . ?
C47 N4 C44 C43 -173.7(2) . . . . ?
C47 N4 C44 C46 5.7(3) . . . . ?
C47 C52 C56 C58 136.5(2) . . . . ?
C47 C52 C56 C57 -99.5(3) . . . . ?
C47 C52 C51 C50 0.1(4) . . . . ?
C47 C48 C53 C54 150.1(2) . . . . ?
C47 C48 C53 C55 -84.9(3) . . . . ?
C47 C48 C49 C50 -0.3(4) . . . . ?
C80 N6 C77 C76 -167.1(2) . . . . ?
C80 N6 C77 C79 12.1(3) . . . . ?
C80 C85 C89 C91 103.6(3) . . . . ?
C80 C85 C89 C90 -133.2(2) . . . . ?
C80 C85 C84 C83 1.1(4) . . . . ?
C80 C81 C82 C83 0.0(3) . . . . ?
C80 C81 C86 C87 101.5(3) . . . . ?
C80 C81 C86 C88 -134.9(2) . . . . ?
C30 N3 C42 C43 168.9(2) . . . . ?
C30 N3 C42 C45 -9.6(3) . . . . ?
C30 C31 C32 C33 1.6(3) . . . . ?
C30 C31 C36 C37 -110.6(2) . . . . ?
C30 C31 C36 C38 126.2(3) . . . . ?
C30 C35 C39 C41 123.6(3) . . . . ?
C30 C35 C39 C40 -111.3(3) . . . . ?
C15 N2 C18 C23 -80.0(3) . . . . ?
C15 N2 C18 C19 106.6(2) . . . . ?
C42 N3 C30 C31 -81.9(3) . . . . ?
C42 N3 C30 C35 105.3(2) . . . . ?
C42 C43 C44 N4 8.4(4) . . . . ?
C42 C43 C44 C46 -171.0(2) . . . . ?
C75 N5 C63 C68 82.1(3) . . . . ?
C75 N5 C63 C64 -102.4(3) . . . . ?
C52 C47 C48 C53 -176.4(2) . . . . ?
C52 C47 C48 C49 1.2(3) . . . . ?
C52 C51 C50 C49 0.8(4) . . . . ?
C104 N7 C92 C93 -100.5(2) . . . . ?
C104 N7 C92 C97 86.1(3) . . . . ?
C13 N1 C1 C6 -85.7(3) . . . . ?
C13 N1 C1 C2 98.8(3) . . . . ?
C23 C18 C19 C20 -0.4(3) . . . . ?
C23 C18 C19 C24 179.8(2) . . . . ?
C23 C22 C21 C20 -0.6(4) . . . . ?
C92 N7 C104 C105 173.0(2) . . . . ?
C92 N7 C104 C107 -6.3(3) . . . . ?
C92 C93 C94 C95 1.4(4) . . . . ?
C92 C93 C98 C99 -147.6(2) . . . . ?
C92 C93 C98 C100 86.6(3) . . . . ?
C92 C97 C96 C95 1.2(4) . . . . ?
C92 C97 C101 C102 102.7(3) . . . . ?
C92 C97 C101 C103 -133.5(3) . . . . ?
C109 N8 C106 C105 -166.72(19) . . . . ?
C109 N8 C106 C108 11.5(3) . . . . ?
C109 C110 C111 C112 0.5(3) . . . . ?
C109 C110 C115 C116 103.7(3) . . . . ?
C109 C110 C115 C117 -133.4(2) . . . . ?
C109 C114 C113 C112 0.8(4) . . . . ?
C109 C114 C118 C120 95.6(3) . . . . ?
C109 C114 C118 C119 -139.5(2) . . . . ?
C44 N4 C47 C52 -86.2(3) . . . . ?
C44 N4 C47 C48 101.2(2) . . . . ?
C19 C18 C23 C22 -0.2(3) . . . . ?
C19 C18 C23 C27 176.7(2) . . . . ?
C19 C20 C21 C22 0.1(4) . . . . ?
C1 N1 C13 C14 -178.1(2) . . . . ?
C1 N1 C13 C16 1.6(3) . . . . ?
C1 C6 C10 C11 141.5(2) . . . . ?
C1 C6 C10 C12 -94.1(3) . . . . ?
C1 C6 C5 C4 -0.1(4) . . . . ?
C1 C2 C3 C4 -0.5(4) . . . . ?
C1 C2 C7 C9 136.9(3) . . . . ?
C1 C2 C7 C8 -99.7(3) . . . . ?
C31 C30 C35 C34 -0.6(3) . . . . ?
C31 C30 C35 C39 179.2(2) . . . . ?
C31 C32 C33 C34 -1.4(4) . . . . ?
C85 C80 C81 C82 0.4(3) . . . . ?
C85 C80 C81 C86 -177.5(2) . . . . ?
C110 C109 C114 C113 -1.5(3) . . . . ?
C110 C109 C114 C118 -178.9(2) . . . . ?
C110 C111 C112 C113 -1.2(4) . . . . ?
C32 C31 C36 C37 66.0(3) . . . . ?
C32 C31 C36 C38 -57.2(3) . . . . ?
C32 C33 C34 C35 0.2(4) . . . . ?
C6 C1 C2 C3 2.0(4) . . . . ?
C6 C1 C2 C7 -176.6(2) . . . . ?
C6 C5 C4 C3 1.6(5) . . . . ?
C48 C47 C52 C56 174.0(2) . . . . ?
C48 C47 C52 C51 -1.1(3) . . . . ?
C48 C49 C50 C51 -0.7(4) . . . . ?
C108 C106 C105 C104 -171.9(2) . . . . ?
C20 C19 C24 C26 69.9(4) . . . . ?
C20 C19 C24 C25 -55.2(3) . . . . ?
C33 C34 C35 C30 0.8(4) . . . . ?
C33 C34 C35 C39 -179.0(3) . . . . ?
C79 C77 C76 C75 -172.6(2) . . . . ?
C111 C110 C115 C116 -73.5(3) . . . . ?
C111 C110 C115 C117 49.5(3) . . . . ?
C22 C23 C27 C28 72.1(3) . . . . ?
C22 C23 C27 C29 -51.5(3) . . . . ?
C63 N5 C75 C76 176.4(2) . . . . ?
C63 N5 C75 C78 -2.5(3) . . . . ?
C63 C68 C72 C73 91.9(3) . . . . ?
C63 C68 C72 C74 -143.6(2) . . . . ?
C63 C68 C67 C66 0.2(4) . . . . ?
C63 C64 C69 C70 79.5(3) . . . . ?
C63 C64 C69 C71 -154.7(3) . . . . ?
C63 C64 C65 C66 1.6(4) . . . . ?
C56 C52 C51 C50 -175.1(2) . . . . ?
C93 C92 C97 C96 -0.8(3) . . . . ?
C93 C92 C97 C101 -178.2(2) . . . . ?
C93 C94 C95 C96 -1.1(4) . . . . ?
C2 C1 C6 C10 174.5(2) . . . . ?
C2 C1 C6 C5 -1.7(3) . . . . ?
C2 C3 C4 C5 -1.3(5) . . . . ?
C34 C35 C39 C41 -56.6(4) . . . . ?
C34 C35 C39 C40 68.6(4) . . . . ?
C51 C52 C56 C58 -48.5(3) . . . . ?
C51 C52 C56 C57 75.5(3) . . . . ?
C35 C30 C31 C32 -0.6(3) . . . . ?
C35 C30 C31 C36 176.1(2) . . . . ?
C81 C80 C85 C89 -177.8(2) . . . . ?
C81 C80 C85 C84 -0.9(3) . . . . ?
C81 C82 C83 C84 0.2(4) . . . . ?
C114 C109 C110 C111 0.9(3) . . . . ?
C114 C109 C110 C115 -176.3(2) . . . . ?
C114 C113 C112 C111 0.5(4) . . . . ?
C107 C104 C105 C106 168.6(2) . . . . ?
C113 C114 C118 C120 -81.7(3) . . . . ?
C113 C114 C118 C119 43.1(3) . . . . ?
C27 C23 C22 C21 -176.3(2) . . . . ?
C82 C81 C86 C87 -76.3(3) . . . . ?
C82 C81 C86 C88 47.2(3) . . . . ?
C82 C83 C84 C85 -0.7(4) . . . . ?
C115 C110 C111 C112 177.8(2) . . . . ?
C10 C6 C5 C4 -176.4(3) . . . . ?
C5 C6 C10 C11 -42.4(3) . . . . ?
C5 C6 C10 C12 82.0(3) . . . . ?
C86 C81 C82 C83 177.9(2) . . . . ?
C97 C92 C93 C94 -0.5(3) . . . . ?
C97 C92 C93 C98 178.3(2) . . . . ?
C97 C96 C95 C94 -0.3(4) . . . . ?
C16 C13 C14 C15 -173.3(2) . . . . ?
C53 C48 C49 C50 177.3(2) . . . . ?
C68 C63 C64 C69 174.1(2) . . . . ?
C68 C63 C64 C65 -3.0(4) . . . . ?
C68 C67 C66 C65 -1.4(5) . . . . ?
C17 C15 C14 C13 174.0(2) . . . . ?
C49 C48 C53 C54 -27.4(3) . . . . ?
C49 C48 C53 C55 97.6(3) . . . . ?
C64 C63 C68 C72 -173.7(2) . . . . ?
C64 C63 C68 C67 2.1(4) . . . . ?
C64 C65 C66 C67 0.5(5) . . . . ?
C118 C114 C113 C112 178.2(2) . . . . ?
C89 C85 C84 C83 178.0(2) . . . . ?
C60 C61 C62 Zn2 -165.25(19) . . . . ?
C94 C93 C98 C99 31.2(3) . . . . ?
C94 C93 C98 C100 -94.7(3) . . . . ?
C62 C61 C60 C59 168.8(2) . . . . ?
C84 C85 C89 C91 -73.3(3) . . . . ?
C84 C85 C89 C90 49.9(3) . . . . ?
C36 C31 C32 C33 -175.1(2) . . . . ?
C72 C68 C67 C66 176.0(3) . . . . ?
C24 C19 C20 C21 -179.7(2) . . . . ?
C45 C42 C43 C44 170.2(2) . . . . ?
C3 C2 C7 C9 -41.6(4) . . . . ?
C3 C2 C7 C8 81.8(4) . . . . ?
C98 C93 C94 C95 -177.4(2) . . . . ?
C7 C2 C3 C4 178.1(3) . . . . ?
C69 C64 C65 C66 -175.4(3) . . . . ?
C96 C97 C101 C102 -74.6(3) . . . . ?
C96 C97 C101 C103 49.1(3) . . . . ?
C101 C97 C96 C95 178.6(2) . . . . ?
C67 C68 C72 C73 -83.7(3) . . . . ?
C67 C68 C72 C74 40.8(3) . . . . ?
C121 C122 C123 C124 170.9(4) . . . . ?
C121 C1A C1B C124 176.8(4) . . . . ?
C65 C64 C69 C70 -103.6(3) . . . . ?
C65 C64 C69 C71 22.3(4) . . . . ?
